data_4032965
loop_
_publ_author_name
'Al-Azemi, Talal F'
'Vinodh, Mickey'
'Alipour, Fatemeh H.'
'Mohamod, Abdirahman A.'

_publ_section_title
;
 Constitutional Isomers of Pentahydroxy-Functionalized Pillar[5]arenes:
 Synthesis, Characterization, and Crystal Structures.
;
_journal_issue 20
_journal_name_full 'The Journal of organic chemistry'
_journal_page_first 10945
_journal_page_last 10952
_journal_paper_doi 10.1021/acs.joc.7b01837
_journal_volume 82
_journal_year 2017
_chemical_formula_moiety 'C82 H86 Cl2 O10'
_chemical_formula_sum 'C82 H86 Cl2 O10'
_chemical_formula_weight 1302.48
_space_group_IT_number 2
_symmetry_cell_setting triclinic
_symmetry_Int_Tables_number 2
_symmetry_space_group_name_Hall '-P 1'
_symmetry_space_group_name_H-M 'P -1'
_atom_sites_solution_hydrogens geom
_atom_sites_solution_primary direct
_atom_sites_solution_secondary difmap
_cell_angle_alpha 78.186(6)
_cell_angle_beta 85.869(6)
_cell_angle_gamma 67.284(5)
_cell_formula_units_Z 2
_cell_length_a 12.2178(10)
_cell_length_b 15.0675(14)
_cell_length_c 20.9593(17)
_cell_measurement_reflns_used 7791
_cell_measurement_temperature 150
_cell_measurement_theta_max 24.98
_cell_measurement_theta_min 3.02
_cell_volume 3483.6(5)
_computing_cell_refinement 'CrystalClear-SM Expert 2.0 r4'
_computing_data_collection 'CrystalClear-SM Expert 2.0 r4 (Rigaku, 2009)'
_computing_data_reduction 'CrystalClear-SM Expert 2.0 r4'
_computing_molecular_graphics 'CrystalStructure 4.0'
_computing_publication_material 'CrystalStructure 4.0 (Rigaku, 2010)'
_computing_structure_refinement 'SHELXL97 (Sheldrick, 2008)'
_computing_structure_solution 'SHELXS97 (Sheldrick, 2008)'
_diffrn_ambient_temperature 150
_diffrn_detector_area_resol_mean 10.000
_diffrn_measured_fraction_theta_full 0.992
_diffrn_measured_fraction_theta_max 0.992
_diffrn_measurement_device_type 'Rigaku R-AXIS RAPID'
_diffrn_measurement_method \w
_diffrn_radiation_type 'Mo K\a'
_diffrn_radiation_wavelength 0.71075
_diffrn_reflns_av_R_equivalents 0.0360
_diffrn_reflns_limit_h_max 14
_diffrn_reflns_limit_h_min -14
_diffrn_reflns_limit_k_max 17
_diffrn_reflns_limit_k_min -17
_diffrn_reflns_limit_l_max 24
_diffrn_reflns_limit_l_min -24
_diffrn_reflns_number 26781
_diffrn_reflns_theta_full 25.03
_diffrn_reflns_theta_max 25.03
_diffrn_standards_number 0
_exptl_absorpt_coefficient_mu 0.153
_exptl_absorpt_correction_T_max 0.992
_exptl_absorpt_correction_T_min 0.307
_exptl_absorpt_correction_type multi-scan
_exptl_absorpt_process_details 'ABSCOR (Rigaku, 1995)'
_exptl_crystal_colour Colorless
_exptl_crystal_density_diffrn 1.242
_exptl_crystal_density_method 'not measured'
_exptl_crystal_description Block
_exptl_crystal_F_000 1384.00
_exptl_crystal_size_max 0.250
_exptl_crystal_size_mid 0.210
_exptl_crystal_size_min 0.050
_refine_diff_density_max 1.200
_refine_diff_density_min -1.360
_refine_ls_extinction_method none
_refine_ls_goodness_of_fit_ref 1.293
_refine_ls_hydrogen_treatment constr
_refine_ls_number_parameters 854
_refine_ls_number_reflns 12202
_refine_ls_number_restraints 46
_refine_ls_R_factor_gt 0.1051
_refine_ls_shift/su_max 0.002
_refine_ls_structure_factor_coef Fsqd
_refine_ls_weighting_details 'w = 1/[\s^2^(Fo^2^)+(0.2000P)^2^+0.0000P] where P=(Fo^2^+2Fc^2^)/3'
_refine_ls_weighting_scheme calc
_refine_ls_wR_factor_ref 0.3493
_reflns_number_gt 8122
_reflns_number_total 12202
_reflns_threshold_expression F^2^>2.0\s(F^2^)
_cod_data_source_file jo7b01837_si_002.cif
_cod_data_source_block Pillar_4a
_cod_depositor_comments 'Adding full bibliography for 4032958--4032966.cif.'
_cod_original_cell_volume 3483.6(6)
_cod_database_code 4032965

loop_
_symmetry_equiv_pos_site_id
_symmetry_equiv_pos_as_xyz
1 +X,+Y,+Z
2 -X,-Y,-Z

loop_
_atom_site_label
_atom_site_type_symbol
_atom_site_fract_x
_atom_site_fract_y
_atom_site_fract_z
_atom_site_U_iso_or_equiv
_atom_site_adp_type
_atom_site_occupancy
_atom_site_symmetry_multiplicity
_atom_site_calc_flag
_atom_site_refinement_flags
Cl1 Cl 0.9872(5) 0.0040(4) 0.0888(3) 0.313(4) Uani 1.0 2 d .
Cl2 Cl 0.8282(4) -0.0877(3) 0.14185(14) 0.1978(14) Uani 1.0 2 d .
O1 O 1.0666(3) 0.02930(19) 0.40041(12) 0.0500(7) Uani 1.0 2 d .
O2 O 0.8062(3) 0.3196(2) 0.53851(13) 0.0611(8) Uani 1.0 2 d .
O3 O 0.6100(3) 0.1761(2) 0.38122(14) 0.0617(8) Uani 1.0 2 d .
O4 O 0.5151(3) 0.5712(2) 0.36385(13) 0.0554(7) Uani 1.0 2 d .
O5 O 0.5538(3) 0.4229(2) 0.15277(12) 0.0504(7) Uani 1.0 2 d .
O6 O 0.6929(3) 0.7214(3) 0.18298(15) 0.0663(9) Uani 1.0 2 d .
O7 O 0.9194(3) 0.4363(2) 0.04914(13) 0.0563(7) Uani 1.0 2 d .
O8 O 1.1507(3) 0.5284(2) 0.22837(12) 0.0530(7) Uani 1.0 2 d .
O9 O 1.2512(3) 0.1569(2) 0.21112(12) 0.0571(8) Uani 1.0 2 d .
O10 O 1.2219(3) 0.2973(3) 0.43929(12) 0.0572(8) Uani 1.0 2 d .
C1 C 1.0620(4) 0.1440(3) 0.46240(15) 0.0438(9) Uani 1.0 2 d .
C2 C 1.0004(3) 0.0985(3) 0.43579(16) 0.0432(8) Uani 1.0 2 d .
C3 C 0.8781(3) 0.1248(3) 0.44539(16) 0.0451(9) Uani 1.0 2 d .
C4 C 0.8141(4) 0.1983(3) 0.48000(16) 0.0446(9) Uani 1.0 2 d .
C5 C 0.8752(4) 0.2450(3) 0.50537(17) 0.0481(9) Uani 1.0 2 d .
C6 C 0.9969(4) 0.2173(3) 0.49743(16) 0.0471(9) Uani 1.0 2 d .
C7 C 0.6813(4) 0.2289(3) 0.48650(17) 0.0494(9) Uani 1.0 2 d .
C8 C 0.6169(3) 0.3038(3) 0.42736(17) 0.0464(9) Uani 1.0 2 d .
C9 C 0.5834(4) 0.2757(3) 0.37528(18) 0.0475(9) Uani 1.0 2 d .
C10 C 0.5287(3) 0.3458(3) 0.31961(18) 0.0479(9) Uani 1.0 2 d .
C11 C 0.5068(3) 0.4450(3) 0.31632(17) 0.0448(9) Uani 1.0 2 d .
C12 C 0.5401(3) 0.4722(3) 0.36921(18) 0.0470(9) Uani 1.0 2 d .
C13 C 0.5947(4) 0.4030(3) 0.42349(18) 0.0482(9) Uani 1.0 2 d .
C14 C 0.4486(3) 0.5210(3) 0.25654(16) 0.0460(9) Uani 1.0 2 d .
C15 C 0.5380(3) 0.5483(3) 0.20982(16) 0.0434(8) Uani 1.0 2 d .
C16 C 0.5875(4) 0.4980(3) 0.15881(17) 0.0450(9) Uani 1.0 2 d .
C17 C 0.6702(4) 0.5241(3) 0.11737(17) 0.0479(9) Uani 1.0 2 d .
C18 C 0.7054(3) 0.5982(3) 0.12578(17) 0.0464(9) Uani 1.0 2 d .
C19 C 0.6556(4) 0.6478(3) 0.17648(18) 0.0486(9) Uani 1.0 2 d .
C20 C 0.5713(4) 0.6234(3) 0.21672(18) 0.0477(9) Uani 1.0 2 d .
C21 C 0.8045(4) 0.6180(3) 0.08363(18) 0.0491(9) Uani 1.0 2 d .
C22 C 0.9252(4) 0.5484(3) 0.11076(17) 0.0464(9) Uani 1.0 2 d .
C23 C 0.9802(4) 0.4554(3) 0.09447(16) 0.0481(10) Uani 1.0 2 d .
C24 C 1.0891(4) 0.3901(3) 0.12183(16) 0.0458(9) Uani 1.0 2 d .
C25 C 1.1456(3) 0.4146(3) 0.16738(16) 0.0434(9) Uani 1.0 2 d .
C26 C 1.0910(4) 0.5064(3) 0.18377(16) 0.0467(9) Uani 1.0 2 d .
C27 C 0.9822(3) 0.5722(3) 0.15577(16) 0.0452(9) Uani 1.0 2 d .
C28 C 1.2639(4) 0.3413(3) 0.19804(17) 0.0464(9) Uani 1.0 2 d .
C29 C 1.2508(3) 0.2809(3) 0.26393(16) 0.0435(9) Uani 1.0 2 d .
C30 C 1.2426(4) 0.1908(3) 0.26849(17) 0.0476(9) Uani 1.0 2 d .
C31 C 1.2273(4) 0.1380(3) 0.32921(17) 0.0486(9) Uani 1.0 2 d .
C32 C 1.2182(3) 0.1744(3) 0.38609(17) 0.0463(9) Uani 1.0 2 d .
C33 C 1.2290(3) 0.2644(3) 0.38164(17) 0.0464(9) Uani 1.0 2 d .
C34 C 1.2432(3) 0.3174(3) 0.32114(17) 0.0453(9) Uani 1.0 2 d .
C35 C 1.1940(4) 0.1175(3) 0.45080(16) 0.0471(9) Uani 1.0 2 d .
C36 C 1.0056(4) -0.0146(3) 0.36894(19) 0.0512(9) Uani 1.0 2 d .
C37 C 1.0927(4) -0.0785(3) 0.32653(19) 0.0522(10) Uani 1.0 2 d .
C38 C 1.2113(4) -0.1297(4) 0.3450(2) 0.0619(11) Uani 1.0 2 d .
C39 C 1.2895(5) -0.1899(4) 0.3058(3) 0.0713(13) Uani 1.0 2 d .
C40 C 1.2513(5) -0.1992(4) 0.2490(3) 0.0717(13) Uani 1.0 2 d .
C41 C 1.1350(6) -0.1496(5) 0.2307(3) 0.0817(15) Uani 1.0 2 d .
C42 C 1.0552(5) -0.0890(4) 0.2698(3) 0.0658(12) Uani 1.0 2 d .
C43 C 0.8651(5) 0.3450(4) 0.5828(3) 0.0768(14) Uani 1.0 2 d .
C44 C 0.5631(5) 0.1429(4) 0.3350(3) 0.0652(12) Uani 1.0 2 d .
C45 C 0.6047(4) 0.0329(4) 0.3567(3) 0.0667(12) Uani 1.0 2 d .
C46 C 0.7114(5) -0.0284(4) 0.3346(3) 0.0762(14) Uani 1.0 2 d .
C47 C 0.7544(6) -0.1271(4) 0.3552(3) 0.0883(17) Uani 1.0 2 d .
C48 C 0.6875(6) -0.1699(5) 0.3975(3) 0.0859(17) Uani 1.0 2 d .
C49 C 0.5841(7) -0.1140(6) 0.4187(4) 0.099(2) Uani 1.0 2 d .
C50 C 0.5404(5) -0.0099(5) 0.4007(3) 0.0922(17) Uani 1.0 2 d .
C51 C 0.5629(4) 0.6002(4) 0.4117(2) 0.0606(11) Uani 1.0 2 d .
C52 C 0.5967(5) 0.3797(4) 0.0957(2) 0.0637(12) Uani 1.0 2 d .
C53 C 0.5495(4) 0.3019(4) 0.0955(2) 0.0602(11) Uani 1.0 2 d .
C54 C 0.5825(5) 0.2189(4) 0.1434(3) 0.0761(14) Uani 1.0 2 d .
C55 C 0.5437(6) 0.1439(5) 0.1429(3) 0.0846(16) Uani 1.0 2 d .
C56 C 0.4727(5) 0.1522(5) 0.0919(3) 0.0827(17) Uani 1.0 2 d .
C57 C 0.4396(5) 0.2347(5) 0.0434(3) 0.0824(16) Uani 1.0 2 d .
C58 C 0.4778(5) 0.3089(4) 0.0458(3) 0.0720(13) Uani 1.0 2 d .
C59 C 0.6673(5) 0.7581(4) 0.2420(3) 0.0736(13) Uani 1.0 2 d .
C60 C 0.9620(4) 0.3409(4) 0.03501(19) 0.0536(10) Uani 1.0 2 d .
C61 C 0.8720(4) 0.3330(4) -0.00659(19) 0.0543(10) Uani 1.0 2 d .
C62 C 0.7888(4) 0.4144(4) -0.04456(17) 0.0560(11) Uani 1.0 2 d .
C63 C 0.7074(4) 0.4040(4) -0.08151(18) 0.0608(11) Uani 1.0 2 d .
C64 C 0.7053(5) 0.3156(5) -0.0817(3) 0.0731(14) Uani 1.0 2 d .
C65 C 0.7872(6) 0.2321(5) -0.0458(4) 0.0955(19) Uani 1.0 2 d .
C66 C 0.8716(5) 0.2414(4) -0.0077(3) 0.0818(15) Uani 1.0 2 d .
C67 C 1.1082(4) 0.6270(4) 0.2364(3) 0.0641(12) Uani 1.0 2 d .
C68 C 1.2561(5) 0.0587(4) 0.2159(3) 0.0677(12) Uani 1.0 2 d .
C69 C 1.2833(4) 0.0326(4) 0.1495(2) 0.0611(11) Uani 1.0 2 d .
C70 C 1.2144(5) 0.0947(5) 0.0953(3) 0.0833(16) Uani 1.0 2 d .
C71 C 1.2408(6) 0.0714(5) 0.0341(3) 0.0974(19) Uani 1.0 2 d .
C72 C 1.3359(6) -0.0114(5) 0.0250(3) 0.0888(18) Uani 1.0 2 d .
C73 C 1.3993(6) -0.0746(5) 0.0781(3) 0.0862(16) Uani 1.0 2 d .
C74 C 1.3744(6) -0.0511(4) 0.1389(3) 0.0828(15) Uani 1.0 2 d .
C75 C 1.2514(5) 0.3792(4) 0.4373(3) 0.0687(13) Uani 1.0 2 d .
C76 C 0.9184(7) 0.4924(10) 0.3911(6) 0.212(5) Uani 1.0 2 d .
C77 C 0.8741(10) 0.4672(10) 0.3279(7) 0.211(4) Uani 1.0 2 d .
C78 C 0.9124(11) 0.3690(10) 0.3206(8) 0.213(4) Uani 1.0 2 d .
C79 C 0.8622(11) 0.3349(10) 0.2689(8) 0.216(4) Uani 1.0 2 d .
C80 C 0.9353(11) 0.2439(10) 0.2583(8) 0.214(4) Uani 1.0 2 d .
C81 C 0.8859(15) 0.2111(8) 0.2099(7) 0.241(7) Uani 1.0 2 d .
C82 C 0.8486(12) 0.0154(10) 0.1002(8) 0.204(6) Uani 1.0 2 d .
H3 H 0.8381 0.0919 0.4280 0.0542 Uiso 1.0 2 calc R
H6 H 1.0369 0.2488 0.5162 0.0566 Uiso 1.0 2 calc R
H7A H 0.6551 0.2574 0.5262 0.0593 Uiso 1.0 2 calc R
H7B H 0.6606 0.1705 0.4914 0.0593 Uiso 1.0 2 calc R
H10 H 0.5065 0.3257 0.2841 0.0574 Uiso 1.0 2 calc R
H13 H 0.6174 0.4232 0.4587 0.0578 Uiso 1.0 2 calc R
H14A H 0.3916 0.5809 0.2706 0.0552 Uiso 1.0 2 calc R
H14B H 0.4034 0.4954 0.2330 0.0552 Uiso 1.0 2 calc R
H17 H 0.7030 0.4901 0.0827 0.0574 Uiso 1.0 2 calc R
H20 H 0.5357 0.6597 0.2500 0.0572 Uiso 1.0 2 calc R
H21A H 0.7968 0.6104 0.0386 0.0590 Uiso 1.0 2 calc R
H21B H 0.7966 0.6864 0.0820 0.0590 Uiso 1.0 2 calc R
H24 H 1.1256 0.3280 0.1095 0.0550 Uiso 1.0 2 calc R
H27 H 0.9463 0.6346 0.1678 0.0543 Uiso 1.0 2 calc R
H28A H 1.3053 0.2963 0.1679 0.0557 Uiso 1.0 2 calc R
H28B H 1.3142 0.3774 0.2037 0.0557 Uiso 1.0 2 calc R
H31 H 1.2230 0.0758 0.3317 0.0584 Uiso 1.0 2 calc R
H34 H 1.2479 0.3796 0.3186 0.0543 Uiso 1.0 2 calc R
H35A H 1.2328 0.0464 0.4510 0.0565 Uiso 1.0 2 calc R
H35B H 1.2290 0.1318 0.4867 0.0565 Uiso 1.0 2 calc R
H36A H 0.9393 0.0370 0.3420 0.0615 Uiso 1.0 2 calc R
H36B H 0.9727 -0.0545 0.4020 0.0615 Uiso 1.0 2 calc R
H38 H 1.2388 -0.1236 0.3845 0.0743 Uiso 1.0 2 calc R
H39 H 1.3703 -0.2247 0.3187 0.0856 Uiso 1.0 2 calc R
H40 H 1.3052 -0.2401 0.2222 0.0861 Uiso 1.0 2 calc R
H41 H 1.1082 -0.1563 0.1912 0.0980 Uiso 1.0 2 calc R
H42 H 0.9744 -0.0549 0.2567 0.0790 Uiso 1.0 2 calc R
H43A H 0.9142 0.2856 0.6125 0.0921 Uiso 1.0 2 calc R
H43B H 0.8065 0.3896 0.6079 0.0921 Uiso 1.0 2 calc R
H43C H 0.9156 0.3774 0.5587 0.0921 Uiso 1.0 2 calc R
H44A H 0.5928 0.1598 0.2908 0.0782 Uiso 1.0 2 calc R
H44B H 0.4753 0.1734 0.3342 0.0782 Uiso 1.0 2 calc R
H46 H 0.7559 -0.0003 0.3040 0.0915 Uiso 1.0 2 calc R
H47 H 0.8297 -0.1668 0.3409 0.1060 Uiso 1.0 2 calc R
H48 H 0.7160 -0.2391 0.4111 0.1031 Uiso 1.0 2 calc R
H49 H 0.5380 -0.1440 0.4466 0.1189 Uiso 1.0 2 calc R
H50 H 0.4686 0.0296 0.4184 0.1106 Uiso 1.0 2 calc R
H51A H 0.5292 0.5842 0.4543 0.0728 Uiso 1.0 2 calc R
H51B H 0.5434 0.6711 0.4004 0.0728 Uiso 1.0 2 calc R
H51C H 0.6493 0.5656 0.4135 0.0728 Uiso 1.0 2 calc R
H52A H 0.6845 0.3510 0.0962 0.0765 Uiso 1.0 2 calc R
H52B H 0.5701 0.4308 0.0558 0.0765 Uiso 1.0 2 calc R
H54 H 0.6332 0.2127 0.1777 0.0914 Uiso 1.0 2 calc R
H55 H 0.5656 0.0878 0.1770 0.1016 Uiso 1.0 2 calc R
H56 H 0.4466 0.1010 0.0903 0.0993 Uiso 1.0 2 calc R
H57 H 0.3906 0.2405 0.0084 0.0989 Uiso 1.0 2 calc R
H58 H 0.4540 0.3659 0.0124 0.0864 Uiso 1.0 2 calc R
H59A H 0.7052 0.8049 0.2414 0.0883 Uiso 1.0 2 calc R
H59B H 0.6978 0.7037 0.2790 0.0883 Uiso 1.0 2 calc R
H59C H 0.5813 0.7911 0.2460 0.0883 Uiso 1.0 2 calc R
H60A H 0.9757 0.2918 0.0760 0.0643 Uiso 1.0 2 calc R
H60B H 1.0383 0.3278 0.0116 0.0643 Uiso 1.0 2 calc R
H62 H 0.7880 0.4778 -0.0451 0.0672 Uiso 1.0 2 calc R
H63 H 0.6515 0.4606 -0.1074 0.0730 Uiso 1.0 2 calc R
H64 H 0.6469 0.3107 -0.1068 0.0878 Uiso 1.0 2 calc R
H65 H 0.7868 0.1694 -0.0466 0.1146 Uiso 1.0 2 calc R
H66 H 0.9285 0.1844 0.0173 0.0982 Uiso 1.0 2 calc R
H67A H 1.0277 0.6454 0.2542 0.0769 Uiso 1.0 2 calc R
H67B H 1.1068 0.6698 0.1942 0.0769 Uiso 1.0 2 calc R
H67C H 1.1605 0.6343 0.2666 0.0769 Uiso 1.0 2 calc R
H68A H 1.1791 0.0550 0.2312 0.0812 Uiso 1.0 2 calc R
H68B H 1.3185 0.0121 0.2474 0.0812 Uiso 1.0 2 calc R
H70 H 1.1493 0.1529 0.1007 0.1000 Uiso 1.0 2 calc R
H71 H 1.1927 0.1132 -0.0022 0.1168 Uiso 1.0 2 calc R
H72 H 1.3572 -0.0245 -0.0176 0.1066 Uiso 1.0 2 calc R
H73 H 1.4607 -0.1350 0.0729 0.1034 Uiso 1.0 2 calc R
H74 H 1.4221 -0.0945 0.1748 0.0993 Uiso 1.0 2 calc R
H75A H 1.3285 0.3684 0.4162 0.0824 Uiso 1.0 2 calc R
H75B H 1.2556 0.3887 0.4817 0.0824 Uiso 1.0 2 calc R
H75C H 1.1906 0.4376 0.4124 0.0824 Uiso 1.0 2 calc R
H76A H 0.9049 0.5623 0.3830 0.2545 Uiso 1.0 2 calc R
H76B H 1.0033 0.4533 0.3986 0.2545 Uiso 1.0 2 calc R
H76C H 0.8738 0.4769 0.4295 0.2545 Uiso 1.0 2 calc R
H77A H 0.7863 0.4940 0.3282 0.2530 Uiso 1.0 2 calc R
H77B H 0.8984 0.5038 0.2885 0.2530 Uiso 1.0 2 calc R
H78A H 0.9010 0.3314 0.3634 0.2551 Uiso 1.0 2 calc R
H78B H 0.9991 0.3466 0.3136 0.2551 Uiso 1.0 2 calc R
H79A H 0.7838 0.3336 0.2833 0.2595 Uiso 1.0 2 calc R
H79B H 0.8504 0.3828 0.2274 0.2595 Uiso 1.0 2 calc R
H80A H 0.9482 0.1961 0.3000 0.2574 Uiso 1.0 2 calc R
H80B H 1.0133 0.2454 0.2431 0.2574 Uiso 1.0 2 calc R
H81A H 0.9487 0.1560 0.1946 0.2897 Uiso 1.0 2 calc R
H81B H 0.8536 0.2653 0.1728 0.2897 Uiso 1.0 2 calc R
H81C H 0.8226 0.1902 0.2298 0.2897 Uiso 1.0 2 calc R
H82A H 0.8092 0.0349 0.0570 0.2445 Uiso 1.0 2 calc R
H82B H 0.8085 0.0693 0.1243 0.2445 Uiso 1.0 2 calc R

loop_
_atom_site_aniso_label
_atom_site_aniso_U_11
_atom_site_aniso_U_22
_atom_site_aniso_U_33
_atom_site_aniso_U_12
_atom_site_aniso_U_13
_atom_site_aniso_U_23
Cl1 0.191(4) 0.277(6) 0.294(5) 0.000(4) 0.047(4) 0.136(5)
Cl2 0.231(4) 0.225(4) 0.141(2) -0.112(3) -0.033(2) 0.017(2)
O1 0.0417(14) 0.0512(16) 0.0581(16) -0.0166(13) 0.0034(11) -0.0162(12)
O2 0.0623(18) 0.0588(19) 0.0596(17) -0.0160(15) 0.0114(13) -0.0233(14)
O3 0.0638(19) 0.0517(18) 0.0718(18) -0.0253(15) -0.0154(14) -0.0045(14)
O4 0.0577(17) 0.0520(17) 0.0555(16) -0.0181(14) -0.0019(12) -0.0124(12)
O5 0.0496(15) 0.0624(18) 0.0509(14) -0.0321(14) 0.0105(11) -0.0178(12)
O6 0.069(2) 0.075(3) 0.0753(19) -0.0478(18) 0.0139(15) -0.0208(16)
O7 0.0513(16) 0.0654(19) 0.0603(16) -0.0265(15) -0.0067(12) -0.0189(14)
O8 0.0503(16) 0.0605(18) 0.0575(16) -0.0273(14) -0.0040(12) -0.0170(13)
O9 0.075(2) 0.0614(19) 0.0488(15) -0.0396(16) 0.0113(13) -0.0177(13)
O10 0.0662(18) 0.069(2) 0.0465(15) -0.0335(16) 0.0048(12) -0.0188(13)
C1 0.044(2) 0.051(3) 0.0351(17) -0.0189(18) -0.0013(14) -0.0039(15)
C2 0.042(2) 0.048(3) 0.0390(18) -0.0168(17) 0.0035(14) -0.0080(15)
C3 0.043(2) 0.047(3) 0.0459(19) -0.0184(18) 0.0026(15) -0.0072(16)
C4 0.041(2) 0.046(3) 0.0405(18) -0.0123(17) 0.0034(14) -0.0042(15)
C5 0.055(3) 0.046(3) 0.0408(19) -0.0162(18) 0.0032(15) -0.0094(15)
C6 0.049(3) 0.056(3) 0.0391(18) -0.0227(19) 0.0015(15) -0.0095(16)
C7 0.046(3) 0.051(3) 0.047(2) -0.0165(18) 0.0066(15) -0.0061(16)
C8 0.0342(19) 0.052(3) 0.049(2) -0.0144(17) 0.0092(14) -0.0069(16)
C9 0.036(2) 0.043(3) 0.059(3) -0.0146(17) 0.0025(15) -0.0033(17)
C10 0.036(2) 0.058(3) 0.052(2) -0.0211(18) 0.0045(15) -0.0116(17)
C11 0.0306(18) 0.052(3) 0.050(2) -0.0158(17) 0.0075(14) -0.0084(16)
C12 0.037(2) 0.047(3) 0.053(2) -0.0141(17) 0.0082(15) -0.0060(16)
C13 0.042(2) 0.056(3) 0.048(2) -0.0191(18) 0.0097(15) -0.0130(17)
C14 0.0358(19) 0.056(3) 0.0472(19) -0.0199(18) 0.0025(14) -0.0089(16)
C15 0.0318(18) 0.052(3) 0.0442(19) -0.0157(17) -0.0019(13) -0.0039(16)
C16 0.040(2) 0.054(3) 0.0472(19) -0.0257(18) -0.0014(14) -0.0065(16)
C17 0.040(2) 0.065(3) 0.0414(18) -0.0253(19) 0.0031(14) -0.0066(16)
C18 0.0361(19) 0.061(3) 0.0445(19) -0.0244(18) -0.0047(14) -0.0020(16)
C19 0.048(3) 0.052(3) 0.053(2) -0.0266(19) 0.0020(16) -0.0113(17)
C20 0.039(2) 0.051(3) 0.053(2) -0.0179(18) 0.0005(15) -0.0105(17)
C21 0.041(2) 0.058(3) 0.051(2) -0.0249(19) 0.0010(15) -0.0033(17)
C22 0.044(2) 0.057(3) 0.048(2) -0.0313(19) 0.0078(15) -0.0087(17)
C23 0.048(3) 0.070(3) 0.0407(18) -0.040(2) 0.0026(15) -0.0075(17)
C24 0.044(2) 0.058(3) 0.0473(19) -0.0319(19) 0.0061(15) -0.0124(17)
C25 0.043(2) 0.060(3) 0.0386(17) -0.0335(19) 0.0071(14) -0.0089(16)
C26 0.047(3) 0.063(3) 0.0423(19) -0.036(2) 0.0063(15) -0.0094(17)
C27 0.038(2) 0.055(3) 0.0476(19) -0.0252(18) 0.0042(15) -0.0072(16)
C28 0.042(2) 0.060(3) 0.0472(19) -0.0309(19) 0.0045(15) -0.0106(17)
C29 0.0319(18) 0.059(3) 0.0457(19) -0.0229(17) 0.0065(14) -0.0130(16)
C30 0.039(2) 0.061(3) 0.048(2) -0.0243(19) 0.0056(15) -0.0149(17)
C31 0.045(3) 0.054(3) 0.051(2) -0.0243(19) -0.0008(15) -0.0102(17)
C32 0.0323(19) 0.058(3) 0.049(2) -0.0191(18) 0.0004(14) -0.0072(17)
C33 0.0325(19) 0.063(3) 0.048(2) -0.0198(18) 0.0021(14) -0.0159(17)
C34 0.0377(19) 0.052(3) 0.052(2) -0.0214(18) 0.0011(14) -0.0134(17)
C35 0.042(2) 0.058(3) 0.0406(18) -0.0188(18) -0.0015(14) -0.0084(16)
C36 0.053(3) 0.050(3) 0.057(3) -0.0245(19) 0.0061(17) -0.0155(17)
C37 0.059(3) 0.041(3) 0.059(3) -0.023(2) 0.0095(18) -0.0092(17)
C38 0.068(3) 0.053(3) 0.053(3) -0.014(3) 0.0081(19) -0.0062(18)
C39 0.065(3) 0.058(3) 0.070(3) -0.005(3) 0.013(3) -0.008(3)
C40 0.077(4) 0.052(3) 0.088(4) -0.023(3) 0.027(3) -0.028(3)
C41 0.094(5) 0.085(4) 0.085(4) -0.043(4) 0.013(3) -0.045(3)
C42 0.062(3) 0.072(3) 0.077(3) -0.032(3) 0.010(2) -0.034(3)
C43 0.096(4) 0.072(4) 0.077(3) -0.037(3) 0.010(3) -0.039(3)
C44 0.064(3) 0.061(3) 0.073(3) -0.029(3) -0.010(2) -0.006(3)
C45 0.056(3) 0.060(3) 0.088(3) -0.026(3) -0.017(3) -0.010(3)
C46 0.068(4) 0.072(4) 0.089(4) -0.025(3) -0.006(3) -0.017(3)
C47 0.083(4) 0.063(4) 0.110(5) -0.009(3) -0.019(4) -0.027(3)
C48 0.094(5) 0.065(4) 0.102(4) -0.029(4) -0.032(4) -0.016(3)
C49 0.099(5) 0.097(5) 0.115(5) -0.064(5) -0.016(4) 0.008(4)
C50 0.057(3) 0.090(5) 0.122(5) -0.029(3) -0.007(3) 0.002(4)
C51 0.070(3) 0.061(3) 0.054(3) -0.023(3) 0.0081(19) -0.0209(19)
C52 0.072(3) 0.078(4) 0.061(3) -0.047(3) 0.019(2) -0.025(3)
C53 0.061(3) 0.075(3) 0.062(3) -0.042(3) 0.0245(19) -0.029(3)
C54 0.083(4) 0.090(4) 0.074(3) -0.054(3) 0.014(3) -0.019(3)
C55 0.093(4) 0.079(4) 0.095(4) -0.051(4) 0.029(3) -0.019(3)
C56 0.077(4) 0.091(5) 0.111(5) -0.054(4) 0.037(3) -0.054(4)
C57 0.073(4) 0.099(5) 0.101(4) -0.048(4) 0.014(3) -0.049(4)
C58 0.075(4) 0.087(4) 0.068(3) -0.039(3) 0.012(3) -0.030(3)
C59 0.090(4) 0.079(4) 0.075(3) -0.050(3) 0.013(3) -0.033(3)
C60 0.049(3) 0.069(3) 0.054(3) -0.031(2) 0.0026(16) -0.0177(19)
C61 0.047(3) 0.075(3) 0.055(3) -0.034(3) 0.0106(17) -0.026(2)
C62 0.055(3) 0.080(3) 0.042(2) -0.036(3) 0.0068(17) -0.0123(19)
C63 0.062(3) 0.087(4) 0.042(2) -0.037(3) 0.0006(17) -0.015(2)
C64 0.053(3) 0.106(5) 0.072(3) -0.035(3) -0.006(2) -0.031(3)
C65 0.077(4) 0.099(5) 0.137(5) -0.041(4) -0.015(4) -0.059(4)
C66 0.071(4) 0.073(4) 0.110(4) -0.025(3) -0.024(3) -0.033(3)
C67 0.060(3) 0.071(3) 0.075(3) -0.032(3) -0.001(2) -0.029(3)
C68 0.090(4) 0.066(3) 0.063(3) -0.045(3) 0.014(3) -0.018(2)
C69 0.070(3) 0.068(3) 0.063(3) -0.043(3) 0.014(2) -0.022(3)
C70 0.071(4) 0.112(5) 0.069(3) -0.025(3) -0.000(3) -0.042(3)
C71 0.098(5) 0.120(5) 0.073(4) -0.027(4) -0.005(3) -0.044(4)
C72 0.101(5) 0.114(5) 0.080(4) -0.059(4) 0.026(3) -0.053(4)
C73 0.096(5) 0.075(4) 0.095(4) -0.035(4) 0.025(4) -0.037(3)
C74 0.097(4) 0.067(4) 0.078(4) -0.027(3) 0.016(3) -0.015(3)
C75 0.083(4) 0.084(4) 0.059(3) -0.046(3) 0.013(3) -0.031(3)
C76 0.042(4) 0.276(13) 0.264(13) -0.012(7) 0.005(6) -0.031(10)
C77 0.098(6) 0.211(9) 0.282(10) -0.015(6) 0.016(6) -0.050(8)
C78 0.103(6) 0.208(8) 0.278(10) -0.013(6) 0.005(6) -0.034(8)
C79 0.109(6) 0.208(8) 0.277(10) -0.009(6) -0.004(6) -0.028(8)
C80 0.127(7) 0.200(9) 0.277(10) -0.024(6) -0.004(7) -0.035(8)
C81 0.272(17) 0.155(9) 0.280(15) -0.107(10) -0.105(12) 0.084(8)
C82 0.152(11) 0.182(12) 0.274(15) -0.085(9) -0.031(10) 0.017(10)

loop_
_atom_type_symbol
_atom_type_description
_atom_type_scat_dispersion_real
_atom_type_scat_dispersion_imag
_atom_type_scat_source
C C 0.0033 0.0016
;
International Tables for Crystallography
(1992, Vol. C, Tables 4.2.6.8 and 6.1.1.4)
;
H H 0.0000 0.0000
;
International Tables for Crystallography
(1992, Vol. C, Table 6.1.1.4)
;
O O 0.0106 0.0060
;
International Tables for Crystallography
(1992, Vol. C, Tables 4.2.6.8 and 6.1.1.4)
;
Cl Cl 0.1484 0.1585
;
International Tables for Crystallography
(1992, Vol. C, Tables 4.2.6.8 and 6.1.1.4)
;

loop_
_geom_angle_atom_site_label_1
_geom_angle_atom_site_label_2
_geom_angle_atom_site_label_3
_geom_angle
_geom_angle_publ_flag
C2 O1 C36 117.7(3) yes
C5 O2 C43 117.3(4) yes
C9 O3 C44 119.5(3) yes
C12 O4 C51 117.9(3) yes
C16 O5 C52 115.9(4) yes
C19 O6 C59 118.4(4) yes
C23 O7 C60 118.7(3) yes
C26 O8 C67 117.1(3) yes
C30 O9 C68 117.5(3) yes
C33 O10 C75 117.2(4) yes
C2 C1 C6 117.8(4) yes
C2 C1 C35 120.7(4) yes
C6 C1 C35 121.4(5) yes
O1 C2 C1 116.0(4) yes
O1 C2 C3 123.5(4) yes
C1 C2 C3 120.5(4) yes
C2 C3 C4 121.1(5) yes
C3 C4 C5 118.3(4) yes
C3 C4 C7 120.0(4) yes
C5 C4 C7 121.7(4) yes
O2 C5 C4 115.8(4) yes
O2 C5 C6 123.4(5) yes
C4 C5 C6 120.8(4) yes
C1 C6 C5 121.5(5) yes
C4 C7 C8 111.3(3) yes
C7 C8 C9 121.5(4) yes
C7 C8 C13 119.9(4) yes
C9 C8 C13 118.6(4) yes
O3 C9 C8 116.1(3) yes
O3 C9 C10 123.4(4) yes
C8 C9 C10 120.6(4) yes
C9 C10 C11 120.3(4) yes
C10 C11 C12 118.4(3) yes
C10 C11 C14 120.8(4) yes
C12 C11 C14 120.8(4) yes
O4 C12 C11 116.1(3) yes
O4 C12 C13 122.9(4) yes
C11 C12 C13 121.0(4) yes
C8 C13 C12 121.1(5) yes
C11 C14 C15 113.0(3) yes
C14 C15 C16 121.0(4) yes
C14 C15 C20 120.7(4) yes
C16 C15 C20 118.3(4) yes
O5 C16 C15 117.6(4) yes
O5 C16 C17 122.9(4) yes
C15 C16 C17 119.5(5) yes
C16 C17 C18 121.7(4) yes
C17 C18 C19 118.4(4) yes
C17 C18 C21 120.1(4) yes
C19 C18 C21 121.3(5) yes
O6 C19 C18 116.5(4) yes
O6 C19 C20 123.6(4) yes
C18 C19 C20 119.9(5) yes
C15 C20 C19 122.1(4) yes
C18 C21 C22 111.0(3) yes
C21 C22 C23 121.3(4) yes
C21 C22 C27 120.9(4) yes
C23 C22 C27 117.8(3) yes
O7 C23 C22 115.0(3) yes
O7 C23 C24 124.1(4) yes
C22 C23 C24 120.9(5) yes
C23 C24 C25 120.9(4) yes
C24 C25 C26 118.2(3) yes
C24 C25 C28 120.3(4) yes
C26 C25 C28 121.5(4) yes
O8 C26 C25 116.4(3) yes
O8 C26 C27 122.9(4) yes
C25 C26 C27 120.7(4) yes
C22 C27 C26 121.5(4) yes
C25 C28 C29 113.4(3) yes
C28 C29 C30 121.1(4) yes
C28 C29 C34 120.3(4) yes
C30 C29 C34 118.6(4) yes
O9 C30 C29 117.0(4) yes
O9 C30 C31 122.9(5) yes
C29 C30 C31 120.1(4) yes
C30 C31 C32 121.6(5) yes
C31 C32 C33 118.3(4) yes
C31 C32 C35 120.0(4) yes
C33 C32 C35 121.7(4) yes
O10 C33 C32 116.6(4) yes
O10 C33 C34 123.2(5) yes
C32 C33 C34 120.1(4) yes
C29 C34 C33 121.3(5) yes
C1 C35 C32 111.7(3) yes
O1 C36 C37 108.4(4) yes
C36 C37 C38 121.1(4) yes
C36 C37 C42 120.0(4) yes
C38 C37 C42 118.8(4) yes
C37 C38 C39 120.2(5) yes
C38 C39 C40 120.5(5) yes
C39 C40 C41 119.7(5) yes
C40 C41 C42 120.4(6) yes
C37 C42 C41 120.4(5) yes
O3 C44 C45 106.1(4) yes
C44 C45 C46 120.5(5) yes
C44 C45 C50 121.6(5) yes
C46 C45 C50 117.9(5) yes
C45 C46 C47 122.2(6) yes
C46 C47 C48 119.6(6) yes
C47 C48 C49 120.0(6) yes
C48 C49 C50 121.4(7) yes
C45 C50 C49 118.8(6) yes
O5 C52 C53 109.2(4) yes
C52 C53 C54 120.7(5) yes
C52 C53 C58 120.9(5) yes
C54 C53 C58 118.4(6) yes
C53 C54 C55 121.8(6) yes
C54 C55 C56 118.7(6) yes
C55 C56 C57 120.1(7) yes
C56 C57 C58 119.9(6) yes
C53 C58 C57 121.1(5) yes
O7 C60 C61 109.2(3) yes
C60 C61 C62 122.4(5) yes
C60 C61 C66 119.5(4) yes
C62 C61 C66 118.1(5) yes
C61 C62 C63 120.5(5) yes
C62 C63 C64 121.4(4) yes
C63 C64 C65 120.5(6) yes
C64 C65 C66 118.8(7) yes
C61 C66 C65 120.6(5) yes
O9 C68 C69 108.1(4) yes
C68 C69 C70 120.4(4) yes
C68 C69 C74 122.5(4) yes
C70 C69 C74 117.2(5) yes
C69 C70 C71 120.2(5) yes
C70 C71 C72 120.9(6) yes
C71 C72 C73 119.0(6) yes
C72 C73 C74 120.1(6) yes
C69 C74 C73 122.4(5) yes
C76 C77 C78 119.4(11) yes
C77 C78 C79 123.9(11) yes
C78 C79 C80 112.6(12) yes
C79 C80 C81 112.3(12) yes
Cl1 C82 Cl2 115.4(7) yes
C2 C3 H3 119.445 no
C4 C3 H3 119.440 no
C1 C6 H6 119.263 no
C5 C6 H6 119.251 no
C4 C7 H7A 109.375 no
C4 C7 H7B 109.378 no
C8 C7 H7A 109.363 no
C8 C7 H7B 109.364 no
H7A C7 H7B 108.006 no
C9 C10 H10 119.841 no
C11 C10 H10 119.831 no
C8 C13 H13 119.455 no
C12 C13 H13 119.461 no
C11 C14 H14A 108.997 no
C11 C14 H14B 108.985 no
C15 C14 H14A 108.986 no
C15 C14 H14B 108.984 no
H14A C14 H14B 107.785 no
C16 C17 H17 119.160 no
C18 C17 H17 119.151 no
C15 C20 H20 118.943 no
C19 C20 H20 118.925 no
C18 C21 H21A 109.441 no
C18 C21 H21B 109.447 no
C22 C21 H21A 109.438 no
C22 C21 H21B 109.437 no
H21A C21 H21B 108.041 no
C23 C24 H24 119.543 no
C25 C24 H24 119.519 no
C22 C27 H27 119.258 no
C26 C27 H27 119.249 no
C25 C28 H28A 108.903 no
C25 C28 H28B 108.901 no
C29 C28 H28A 108.893 no
C29 C28 H28B 108.882 no
H28A C28 H28B 107.731 no
C30 C31 H31 119.218 no
C32 C31 H31 119.206 no
C29 C34 H34 119.364 no
C33 C34 H34 119.383 no
C1 C35 H35A 109.278 no
C1 C35 H35B 109.272 no
C32 C35 H35A 109.271 no
C32 C35 H35B 109.264 no
H35A C35 H35B 107.932 no
O1 C36 H36A 110.006 no
O1 C36 H36B 110.008 no
C37 C36 H36A 110.005 no
C37 C36 H36B 110.010 no
H36A C36 H36B 108.377 no
C37 C38 H38 119.910 no
C39 C38 H38 119.905 no
C38 C39 H39 119.761 no
C40 C39 H39 119.742 no
C39 C40 H40 120.155 no
C41 C40 H40 120.176 no
C40 C41 H41 119.773 no
C42 C41 H41 119.778 no
C37 C42 H42 119.808 no
C41 C42 H42 119.799 no
O2 C43 H43A 109.465 no
O2 C43 H43B 109.477 no
O2 C43 H43C 109.482 no
H43A C43 H43B 109.474 no
H43A C43 H43C 109.471 no
H43B C43 H43C 109.459 no
O3 C44 H44A 110.514 no
O3 C44 H44B 110.520 no
C45 C44 H44A 110.513 no
C45 C44 H44B 110.526 no
H44A C44 H44B 108.687 no
C45 C46 H46 118.896 no
C47 C46 H46 118.887 no
C46 C47 H47 120.203 no
C48 C47 H47 120.199 no
C47 C48 H48 120.022 no
C49 C48 H48 120.013 no
C48 C49 H49 119.315 no
C50 C49 H49 119.305 no
C45 C50 H50 120.613 no
C49 C50 H50 120.609 no
O4 C51 H51A 109.484 no
O4 C51 H51B 109.463 no
O4 C51 H51C 109.471 no
H51A C51 H51B 109.472 no
H51A C51 H51C 109.466 no
H51B C51 H51C 109.472 no
O5 C52 H52A 109.840 no
O5 C52 H52B 109.849 no
C53 C52 H52A 109.849 no
C53 C52 H52B 109.859 no
H52A C52 H52B 108.277 no
C53 C54 H54 119.123 no
C55 C54 H54 119.127 no
C54 C55 H55 120.638 no
C56 C55 H55 120.639 no
C55 C56 H56 119.950 no
C57 C56 H56 119.949 no
C56 C57 H57 120.044 no
C58 C57 H57 120.039 no
C53 C58 H58 119.436 no
C57 C58 H58 119.443 no
O6 C59 H59A 109.473 no
O6 C59 H59B 109.472 no
O6 C59 H59C 109.463 no
H59A C59 H59B 109.477 no
H59A C59 H59C 109.475 no
H59B C59 H59C 109.467 no
O7 C60 H60A 109.858 no
O7 C60 H60B 109.852 no
C61 C60 H60A 109.847 no
C61 C60 H60B 109.844 no
H60A C60 H60B 108.273 no
C61 C62 H62 119.718 no
C63 C62 H62 119.734 no
C62 C63 H63 119.282 no
C64 C63 H63 119.275 no
C63 C64 H64 119.745 no
C65 C64 H64 119.743 no
C64 C65 H65 120.594 no
C66 C65 H65 120.613 no
C61 C66 H66 119.732 no
C65 C66 H66 119.709 no
O8 C67 H67A 109.474 no
O8 C67 H67B 109.476 no
O8 C67 H67C 109.476 no
H67A C67 H67B 109.476 no
H67A C67 H67C 109.468 no
H67B C67 H67C 109.459 no
O9 C68 H68A 110.085 no
O9 C68 H68B 110.078 no
C69 C68 H68A 110.097 no
C69 C68 H68B 110.086 no
H68A C68 H68B 108.412 no
C69 C70 H70 119.875 no
C71 C70 H70 119.884 no
C70 C71 H71 119.578 no
C72 C71 H71 119.562 no
C71 C72 H72 120.482 no
C73 C72 H72 120.485 no
C72 C73 H73 119.937 no
C74 C73 H73 119.945 no
C69 C74 H74 118.814 no
C73 C74 H74 118.812 no
O10 C75 H75A 109.472 no
O10 C75 H75B 109.471 no
O10 C75 H75C 109.472 no
H75A C75 H75B 109.464 no
H75A C75 H75C 109.484 no
H75B C75 H75C 109.465 no
C77 C76 H76A 109.478 no
C77 C76 H76B 109.477 no
C77 C76 H76C 109.464 no
H76A C76 H76B 109.480 no
H76A C76 H76C 109.467 no
H76B C76 H76C 109.461 no
C76 C77 H77A 107.464 no
C76 C77 H77B 107.460 no
C78 C77 H77A 107.464 no
C78 C77 H77B 107.465 no
H77A C77 H77B 106.980 no
C77 C78 H78A 106.345 no
C77 C78 H78B 106.340 no
C79 C78 H78A 106.354 no
C79 C78 H78B 106.361 no
H78A C78 H78B 106.435 no
C78 C79 H79A 109.070 no
C78 C79 H79B 109.072 no
C80 C79 H79A 109.078 no
C80 C79 H79B 109.076 no
H79A C79 H79B 107.830 no
C79 C80 H80A 109.149 no
C79 C80 H80B 109.151 no
C81 C80 H80A 109.138 no
C81 C80 H80B 109.142 no
H80A C80 H80B 107.875 no
C80 C81 H81A 109.474 no
C80 C81 H81B 109.471 no
C80 C81 H81C 109.470 no
H81A C81 H81B 109.470 no
H81A C81 H81C 109.468 no
H81B C81 H81C 109.474 no
Cl1 C82 H82A 108.438 no
Cl1 C82 H82B 108.429 no
Cl2 C82 H82A 108.439 no
Cl2 C82 H82B 108.439 no
H82A C82 H82B 107.481 no

loop_
_geom_bond_atom_site_label_1
_geom_bond_atom_site_label_2
_geom_bond_distance
_geom_bond_publ_flag
Cl1 C82 1.639(16) yes
Cl2 C82 1.718(16) yes
O1 C2 1.367(5) yes
O1 C36 1.434(7) yes
O2 C5 1.401(5) yes
O2 C43 1.407(8) yes
O3 C9 1.387(6) yes
O3 C44 1.420(7) yes
O4 C12 1.384(6) yes
O4 C51 1.414(7) yes
O5 C16 1.375(6) yes
O5 C52 1.447(6) yes
O6 C19 1.384(7) yes
O6 C59 1.422(7) yes
O7 C23 1.384(6) yes
O7 C60 1.414(6) yes
O8 C26 1.388(6) yes
O8 C67 1.415(6) yes
O9 C30 1.382(5) yes
O9 C68 1.442(7) yes
O10 C33 1.382(5) yes
O10 C75 1.405(8) yes
C1 C2 1.401(7) yes
C1 C6 1.400(6) yes
C1 C35 1.519(6) yes
C2 C3 1.401(6) yes
C3 C4 1.394(6) yes
C4 C5 1.397(7) yes
C4 C7 1.509(6) yes
C5 C6 1.388(6) yes
C7 C8 1.520(5) yes
C8 C9 1.387(7) yes
C8 C13 1.399(7) yes
C9 C10 1.410(5) yes
C10 C11 1.402(7) yes
C11 C12 1.393(7) yes
C11 C14 1.516(5) yes
C12 C13 1.383(5) yes
C14 C15 1.533(6) yes
C15 C16 1.403(6) yes
C15 C20 1.378(7) yes
C16 C17 1.405(6) yes
C17 C18 1.387(8) yes
C18 C19 1.392(6) yes
C18 C21 1.535(6) yes
C19 C20 1.396(6) yes
C21 C22 1.510(5) yes
C22 C23 1.402(6) yes
C22 C27 1.389(7) yes
C23 C24 1.390(5) yes
C24 C25 1.401(7) yes
C25 C26 1.388(6) yes
C25 C28 1.527(5) yes
C26 C27 1.396(5) yes
C28 C29 1.526(5) yes
C29 C30 1.383(7) yes
C29 C34 1.402(6) yes
C30 C31 1.398(5) yes
C31 C32 1.391(6) yes
C32 C33 1.397(7) yes
C32 C35 1.524(5) yes
C33 C34 1.392(5) yes
C36 C37 1.507(6) yes
C37 C38 1.393(6) yes
C37 C42 1.364(8) yes
C38 C39 1.390(7) yes
C39 C40 1.363(9) yes
C40 C41 1.365(8) yes
C41 C42 1.400(8) yes
C44 C45 1.512(7) yes
C45 C46 1.388(7) yes
C45 C50 1.387(9) yes
C46 C47 1.356(8) yes
C47 C48 1.391(10) yes
C48 C49 1.324(9) yes
C49 C50 1.424(10) yes
C52 C53 1.494(9) yes
C53 C54 1.374(7) yes
C53 C58 1.372(8) yes
C54 C55 1.386(11) yes
C55 C56 1.380(10) yes
C56 C57 1.377(9) yes
C57 C58 1.377(11) yes
C60 C61 1.505(7) yes
C61 C62 1.388(5) yes
C61 C66 1.387(9) yes
C62 C63 1.376(8) yes
C63 C64 1.342(10) yes
C64 C65 1.378(7) yes
C65 C66 1.413(11) yes
C68 C69 1.502(7) yes
C69 C70 1.403(7) yes
C69 C74 1.370(7) yes
C70 C71 1.381(9) yes
C71 C72 1.374(9) yes
C72 C73 1.365(8) yes
C73 C74 1.374(9) yes
C76 C77 1.63(3) yes
C77 C78 1.41(2) yes
C78 C79 1.54(3) yes
C79 C80 1.370(18) yes
C80 C81 1.47(3) yes
C3 H3 0.950 no
C6 H6 0.950 no
C7 H7A 0.990 no
C7 H7B 0.990 no
C10 H10 0.950 no
C13 H13 0.950 no
C14 H14A 0.990 no
C14 H14B 0.990 no
C17 H17 0.950 no
C20 H20 0.950 no
C21 H21A 0.990 no
C21 H21B 0.990 no
C24 H24 0.950 no
C27 H27 0.950 no
C28 H28A 0.990 no
C28 H28B 0.990 no
C31 H31 0.950 no
C34 H34 0.950 no
C35 H35A 0.990 no
C35 H35B 0.990 no
C36 H36A 0.990 no
C36 H36B 0.990 no
C38 H38 0.950 no
C39 H39 0.950 no
C40 H40 0.950 no
C41 H41 0.950 no
C42 H42 0.950 no
C43 H43A 0.980 no
C43 H43B 0.980 no
C43 H43C 0.980 no
C44 H44A 0.990 no
C44 H44B 0.990 no
C46 H46 0.950 no
C47 H47 0.950 no
C48 H48 0.950 no
C49 H49 0.950 no
C50 H50 0.950 no
C51 H51A 0.980 no
C51 H51B 0.980 no
C51 H51C 0.980 no
C52 H52A 0.990 no
C52 H52B 0.990 no
C54 H54 0.950 no
C55 H55 0.950 no
C56 H56 0.950 no
C57 H57 0.950 no
C58 H58 0.950 no
C59 H59A 0.980 no
C59 H59B 0.980 no
C59 H59C 0.980 no
C60 H60A 0.990 no
C60 H60B 0.990 no
C62 H62 0.950 no
C63 H63 0.950 no
C64 H64 0.950 no
C65 H65 0.950 no
C66 H66 0.950 no
C67 H67A 0.980 no
C67 H67B 0.980 no
C67 H67C 0.980 no
C68 H68A 0.990 no
C68 H68B 0.990 no
C70 H70 0.950 no
C71 H71 0.950 no
C72 H72 0.950 no
C73 H73 0.950 no
C74 H74 0.950 no
C75 H75A 0.980 no
C75 H75B 0.980 no
C75 H75C 0.980 no
C76 H76A 0.980 no
C76 H76B 0.980 no
C76 H76C 0.980 no
C77 H77A 0.990 no
C77 H77B 0.990 no
C78 H78A 0.990 no
C78 H78B 0.990 no
C79 H79A 0.990 no
C79 H79B 0.990 no
C80 H80A 0.990 no
C80 H80B 0.990 no
C81 H81A 0.980 no
C81 H81B 0.980 no
C81 H81C 0.980 no
C82 H82A 0.990 no
C82 H82B 0.990 no

loop_
_geom_contact_atom_site_label_1
_geom_contact_atom_site_label_2
_geom_contact_distance
_geom_contact_publ_flag
_geom_contact_site_symmetry_2
O1 C31 3.134(6) no .
O1 C32 3.328(6) no .
O1 C35 2.778(6) no .
O1 C38 2.791(5) no .
O1 C42 3.597(7) no .
O2 C7 2.800(7) no .
O2 C8 3.502(6) no .
O2 C13 3.349(5) no .
O3 C3 3.374(5) no .
O3 C4 3.505(6) no .
O3 C7 2.792(6) no .
O3 C46 3.177(7) no .
O3 C50 3.172(9) no .
O4 C14 2.779(6) no .
O4 C15 3.297(5) no .
O4 C20 3.118(5) no .
O5 C10 3.483(5) no .
O5 C11 3.497(5) no .
O5 C14 2.831(5) no .
O5 C54 3.003(8) no .
O5 C58 3.457(8) no .
O6 C21 2.811(6) no .
O6 C22 3.526(5) no .
O6 C27 3.460(5) no .
O7 C17 3.178(5) no .
O7 C18 3.383(5) no .
O7 C21 2.773(6) no .
O7 C62 2.763(6) no .
O8 C28 2.804(5) no .
O8 C29 3.380(5) no .
O8 C34 3.190(5) no .
O9 C24 3.498(5) no .
O9 C25 3.524(5) no .
O9 C28 2.798(6) no .
O9 C70 2.897(7) no .
O9 C74 3.515(7) no .
O10 C1 3.504(6) no .
O10 C6 3.460(6) no .
O10 C35 2.819(6) no .
C1 C4 2.834(6) no .
C1 C31 3.321(5) no .
C1 C33 3.380(6) no .
C2 C5 2.780(6) no .
C2 C31 3.587(6) no .
C2 C32 3.307(6) no .
C3 C6 2.767(7) no .
C3 C8 3.273(5) no .
C3 C36 2.810(6) no .
C4 C9 3.380(6) no .
C4 C13 3.268(5) no .
C5 C8 3.378(6) no .
C6 C32 3.396(5) no .
C6 C43 2.845(7) no .
C8 C11 2.823(5) no .
C9 C12 2.777(6) no .
C10 C13 2.773(7) no .
C10 C15 3.460(6) no .
C10 C44 2.872(7) no .
C11 C16 3.401(5) no .
C11 C20 3.362(6) no .
C12 C15 3.301(5) no .
C13 C51 2.804(7) no .
C15 C18 2.824(6) no .
C16 C19 2.787(7) no .
C17 C20 2.748(6) no .
C17 C22 3.264(7) no .
C17 C23 3.544(6) no .
C17 C52 2.778(8) no .
C18 C23 3.320(5) no .
C18 C27 3.342(6) no .
C19 C22 3.373(5) no .
C20 C59 2.854(9) no .
C22 C25 2.830(5) no .
C23 C26 2.772(7) no .
C24 C27 2.763(6) no .
C24 C29 3.437(5) no .
C24 C60 2.849(7) no .
C25 C30 3.408(5) no .
C25 C34 3.350(5) no .
C26 C29 3.346(5) no .
C27 C67 2.800(8) no .
C29 C32 2.820(5) no .
C30 C33 2.786(6) no .
C31 C34 2.755(7) no .
C31 C68 2.813(7) no .
C34 C75 2.799(7) no .
C37 C40 2.782(7) no .
C38 C41 2.744(9) no .
C39 C42 2.749(7) no .
C40 C74 3.543(9) no .
C45 C48 2.784(8) no .
C46 C49 2.723(10) no .
C47 C50 2.761(8) no .
C53 C56 2.773(10) no .
C54 C57 2.737(9) no .
C55 C58 2.756(8) no .
C61 C64 2.782(8) no .
C62 C65 2.760(10) no .
C63 C66 2.742(6) no .
C69 C72 2.794(8) no .
C70 C73 2.747(8) no .
C71 C74 2.725(8) no .
Cl1 C41 3.491(7) no .
Cl1 C66 3.526(7) no .
Cl1 C70 3.557(10) no .
O1 C3 3.510(4) no 2_756
O2 C38 3.425(6) no 2_756
O5 C63 3.447(5) no 2_665
O7 O7 3.539(5) no 2_765
O7 C23 3.497(5) no 2_765
O8 C63 3.582(5) no 2_765
O9 C56 3.538(7) no 1_655
O10 C48 3.582(7) no 2_756
C2 C2 3.578(5) no 2_756
C3 O1 3.510(4) no 2_756
C5 C38 3.561(6) no 2_756
C23 O7 3.497(5) no 2_765
C25 C62 3.534(6) no 2_765
C26 C62 3.377(6) no 2_765
C27 C62 3.551(6) no 2_765
C30 C80 3.537(14) no .
C31 C80 3.589(14) no .
C38 O2 3.425(6) no 2_756
C38 C5 3.561(6) no 2_756
C41 Cl1 3.491(7) no .
C41 C67 3.483(10) no 1_545
C48 O10 3.582(7) no 2_756
C56 O9 3.538(7) no 1_455
C56 C69 3.462(10) no 1_455
C56 C70 3.574(10) no 1_455
C62 C25 3.534(6) no 2_765
C62 C26 3.377(6) no 2_765
C62 C27 3.551(6) no 2_765
C63 O5 3.447(5) no 2_665
C63 O8 3.582(5) no 2_765
C66 Cl1 3.526(7) no .
C67 C41 3.483(10) no 1_565
C69 C56 3.462(10) no 1_655
C70 Cl1 3.557(10) no .
C70 C56 3.574(10) no 1_655
C80 C30 3.537(14) no .
C80 C31 3.589(14) no .
O1 H3 2.6415 no .
O1 H31 2.5376 no .
O1 H35A 2.4779 no .
O1 H38 2.5128 no .
O2 H6 2.6450 no .
O2 H7A 2.4200 no .
O2 H13 2.6937 no .
O3 H3 2.7370 no .
O3 H7B 2.4098 no .
O3 H10 2.6662 no .
O3 H46 3.2478 no .
O3 H50 3.2426 no .
O4 H13 2.6229 no .
O4 H14A 2.5006 no .
O4 H20 2.5324 no .
O5 H10 2.9723 no .
O5 H14B 2.4809 no .
O5 H17 2.6339 no .
O5 H54 2.8747 no .
O6 H20 2.6408 no .
O6 H21B 2.4323 no .
O6 H27 2.8815 no .
O7 H17 2.5402 no .
O7 H21A 2.4389 no .
O7 H24 2.6542 no .
O7 H52A 3.5756 no .
O7 H62 2.4580 no .
O8 H27 2.6353 no .
O8 H28B 2.5021 no .
O8 H34 2.5582 no .
O9 H24 2.9507 no .
O9 H28A 2.4228 no .
O9 H31 2.6336 no .
O9 H70 2.7287 no .
O10 H6 2.9166 no .
O10 H34 2.6353 no .
O10 H35B 2.4583 no .
C1 H3 3.2855 no .
C1 H31 3.3535 no .
C2 H6 3.2592 no .
C2 H31 3.3173 no .
C2 H35A 2.6621 no .
C2 H35B 3.3051 no .
C2 H36A 2.6015 no .
C2 H36B 2.6897 no .
C3 H7A 3.2864 no .
C3 H7B 2.6370 no .
C3 H36A 2.6788 no .
C3 H36B 2.8109 no .
C4 H6 3.2714 no .
C4 H13 3.2714 no .
C5 H3 3.2553 no .
C5 H7A 2.6333 no .
C5 H7B 3.2769 no .
C5 H13 3.3049 no .
C5 H43A 2.5664 no .
C5 H43B 3.2117 no .
C5 H43C 2.6890 no .
C6 H35A 3.2833 no .
C6 H35B 2.6378 no .
C6 H43A 2.7853 no .
C6 H43C 2.7729 no .
C7 H3 2.6598 no .
C7 H13 2.6685 no .
C8 H3 3.2890 no .
C8 H10 3.2819 no .
C9 H3 3.3401 no .
C9 H7A 3.2710 no .
C9 H7B 2.6304 no .
C9 H13 3.2531 no .
C9 H44A 2.6975 no .
C9 H44B 2.6720 no .
C10 H14A 3.2539 no .
C10 H14B 2.6037 no .
C10 H44A 2.7857 no .
C10 H44B 2.8671 no .
C11 H13 3.2681 no .
C11 H20 3.3906 no .
C12 H10 3.2618 no .
C12 H14A 2.6657 no .
C12 H14B 3.2999 no .
C12 H20 3.3537 no .
C12 H51A 2.6580 no .
C12 H51B 3.2101 no .
C12 H51C 2.6045 no .
C13 H7A 2.6517 no .
C13 H7B 3.2998 no .
C13 H51A 2.7326 no .
C13 H51C 2.7424 no .
C14 H10 2.6935 no .
C14 H20 2.6646 no .
C15 H10 3.5490 no .
C15 H17 3.2783 no .
C16 H14A 3.2958 no .
C16 H14B 2.6490 no .
C16 H20 3.2455 no .
C16 H52A 2.6399 no .
C16 H52B 2.6184 no .
C17 H21A 2.6669 no .
C17 H21B 3.3051 no .
C17 H52A 2.6725 no .
C17 H52B 2.7266 no .
C18 H20 3.2640 no .
C18 H27 3.4003 no .
C19 H17 3.2451 no .
C19 H21A 3.2932 no .
C19 H21B 2.6525 no .
C19 H27 3.4735 no .
C19 H59A 3.2204 no .
C19 H59B 2.6130 no .
C19 H59C 2.6823 no .
C20 H14A 2.6345 no .
C20 H14B 3.2761 no .
C20 H59B 2.8173 no .
C20 H59C 2.7680 no .
C21 H17 2.6685 no .
C21 H27 2.6697 no .
C22 H17 3.2818 no .
C22 H24 3.2816 no .
C23 H17 3.2414 no .
C23 H21A 2.6580 no .
C23 H21B 3.3010 no .
C23 H27 3.2506 no .
C23 H60A 2.5942 no .
C23 H60B 2.7112 no .
C24 H28A 2.6138 no .
C24 H28B 3.2679 no .
C24 H60A 2.7190 no .
C24 H60B 2.8537 no .
C24 H70 3.4765 no .
C25 H27 3.2699 no .
C25 H34 3.3552 no .
C26 H24 3.2523 no .
C26 H28A 3.3013 no .
C26 H28B 2.6700 no .
C26 H34 3.3244 no .
C26 H67A 2.6477 no .
C26 H67B 2.5951 no .
C26 H67C 3.2079 no .
C27 H21A 3.2730 no .
C27 H21B 2.6252 no .
C27 H67A 2.7115 no .
C27 H67B 2.7424 no .
C28 H24 2.6854 no .
C28 H34 2.6813 no .
C29 H24 3.5014 no .
C29 H31 3.2603 no .
C30 H28A 2.6251 no .
C30 H28B 3.2668 no .
C30 H34 3.2506 no .
C30 H68A 2.7147 no .
C30 H68B 2.6081 no .
C31 H35A 2.6339 no .
C31 H35B 3.2850 no .
C31 H68A 2.8150 no .
C31 H68B 2.6833 no .
C32 H6 3.4730 no .
C32 H34 3.2700 no .
C33 H6 3.5662 no .
C33 H31 3.2517 no .
C33 H35A 3.2938 no .
C33 H35B 2.6539 no .
C33 H75A 2.5528 no .
C33 H75B 3.1926 no .
C33 H75C 2.6730 no .
C34 H28A 3.2982 no .
C34 H28B 2.6489 no .
C34 H75A 2.6808 no .
C34 H75C 2.7738 no .
C35 H6 2.6975 no .
C35 H31 2.6638 no .
C36 H3 2.4922 no .
C36 H31 3.4018 no .
C36 H38 2.6872 no .
C36 H42 2.6352 no .
C36 H46 3.3435 no .
C37 H31 3.3062 no .
C37 H39 3.2679 no .
C37 H41 3.2514 no .
C37 H68A 2.9732 no .
C38 H31 3.1093 no .
C38 H36A 3.2986 no .
C38 H36B 2.9515 no .
C38 H40 3.2491 no .
C38 H42 3.2360 no .
C38 H68A 3.1880 no .
C38 H68B 3.2336 no .
C39 H41 3.2160 no .
C39 H68A 3.4608 no .
C39 H68B 3.1834 no .
C39 H74 3.4296 no .
C40 H38 3.2437 no .
C40 H42 3.2525 no .
C40 H68A 3.5279 no .
C40 H68B 3.5771 no .
C40 H74 3.2138 no .
C41 H39 3.2160 no .
C41 H68A 3.3307 no .
C42 H36A 2.5875 no .
C42 H36B 2.9576 no .
C42 H38 3.2324 no .
C42 H40 3.2599 no .
C42 H46 3.4512 no .
C42 H47 3.5181 no .
C42 H68A 3.0486 no .
C43 H6 2.5511 no .
C44 H10 2.5754 no .
C44 H46 2.6563 no .
C44 H50 2.7046 no .
C44 H54 3.4026 no .
C44 H55 3.5708 no .
C45 H47 3.2562 no .
C45 H49 3.2731 no .
C46 H36A 3.3152 no .
C46 H36B 3.4338 no .
C46 H42 3.4162 no .
C46 H44A 2.6335 no .
C46 H44B 3.2839 no .
C46 H48 3.2311 no .
C46 H50 3.2448 no .
C47 H36B 3.5131 no .
C47 H49 3.2105 no .
C48 H46 3.2290 no .
C48 H50 3.2463 no .
C49 H47 3.2060 no .
C50 H44A 3.2993 no .
C50 H44B 2.6619 no .
C50 H46 3.2348 no .
C50 H48 3.2576 no .
C51 H13 2.4851 no .
C51 H20 3.3305 no .
C51 H59B 3.5253 no .
C52 H17 2.4412 no .
C52 H54 2.6382 no .
C52 H58 2.6458 no .
C53 H55 3.2664 no .
C53 H57 3.2482 no .
C54 H10 3.5421 no .
C54 H44A 3.0333 no .
C54 H52A 2.7249 no .
C54 H52B 3.2955 no .
C54 H56 3.2415 no .
C54 H58 3.2184 no .
C55 H44A 3.2730 no .
C55 H57 3.2468 no .
C56 H54 3.2359 no .
C56 H58 3.2385 no .
C57 H55 3.2498 no .
C58 H52A 3.1295 no .
C58 H52B 2.5462 no .
C58 H54 3.2163 no .
C58 H56 3.2415 no .
C59 H20 2.5513 no .
C60 H17 3.3224 no .
C60 H24 2.5475 no .
C60 H52A 3.4958 no .
C60 H62 2.7021 no .
C60 H66 2.6441 no .
C60 H70 3.0014 no .
C61 H17 3.2946 no .
C61 H52A 3.0025 no .
C61 H63 3.2525 no .
C61 H65 3.2893 no .
C62 H17 3.0716 no .
C62 H52A 3.2385 no .
C62 H52B 3.2430 no .
C62 H60A 3.2677 no .
C62 H60B 3.0332 no .
C62 H64 3.2253 no .
C62 H66 3.2420 no .
C63 H52B 3.2429 no .
C63 H65 3.2192 no .
C64 H58 3.4396 no .
C64 H62 3.2203 no .
C64 H66 3.2593 no .
C65 H63 3.2165 no .
C66 H52A 3.2466 no .
C66 H60A 2.6251 no .
C66 H60B 2.8973 no .
C66 H62 3.2420 no .
C66 H64 3.2645 no .
C67 H27 2.4824 no .
C67 H34 3.5581 no .
C68 H31 2.4812 no .
C68 H70 2.6775 no .
C68 H74 2.6698 no .
C69 H71 3.2703 no .
C69 H73 3.2532 no .
C70 H24 3.3256 no .
C70 H60A 3.2370 no .
C70 H60B 3.4964 no .
C70 H68A 2.8258 no .
C70 H68B 3.3275 no .
C70 H72 3.2542 no .
C70 H74 3.2284 no .
C71 H66 3.5375 no .
C71 H73 3.2209 no .
C72 H70 3.2506 no .
C72 H74 3.2229 no .
C73 H71 3.2178 no .
C74 H40 3.3882 no .
C74 H68A 3.1066 no .
C74 H68B 2.5907 no .
C74 H70 3.2296 no .
C74 H72 3.2335 no .
C75 H34 2.4900 no .
C76 H78A 2.6949 no .
C76 H78B 2.8280 no .
C77 H79A 2.9636 no .
C77 H79B 2.7593 no .
C78 H76A 3.3956 no .
C78 H76B 2.7775 no .
C78 H76C 2.9739 no .
C78 H80A 2.5933 no .
C78 H80B 2.6086 no .
C79 H77A 2.7376 no .
C79 H77B 2.8569 no .
C79 H81A 3.1751 no .
C79 H81B 2.4787 no .
C79 H81C 2.6949 no .
C80 H78A 2.7196 no .
C80 H78B 2.4778 no .
C81 H79A 2.5373 no .
C81 H79B 2.5522 no .
H3 H7A 3.5469 no .
H3 H7B 2.4727 no .
H3 H36A 2.2275 no .
H3 H36B 2.3304 no .
H3 H46 3.5533 no .
H6 H35A 3.5354 no .
H6 H35B 2.4576 no .
H6 H43A 2.4516 no .
H6 H43B 3.5203 no .
H6 H43C 2.2456 no .
H7A H13 2.4916 no .
H7B H13 3.5602 no .
H10 H14A 3.5049 no .
H10 H14B 2.4207 no .
H10 H44A 2.2848 no .
H10 H44B 2.4787 no .
H10 H54 3.0470 no .
H13 H51A 2.2262 no .
H13 H51B 3.4557 no .
H13 H51C 2.3258 no .
H14A H20 2.4488 no .
H14B H20 3.5229 no .
H17 H21A 2.4927 no .
H17 H21B 3.5563 no .
H17 H52A 2.1544 no .
H17 H52B 2.2827 no .
H17 H60A 3.5307 no .
H17 H62 2.8169 no .
H20 H51B 3.2023 no .
H20 H51C 3.5868 no .
H20 H59A 3.5199 no .
H20 H59B 2.4659 no .
H20 H59C 2.2384 no .
H21A H27 3.5268 no .
H21A H62 2.9492 no .
H21B H27 2.4454 no .
H24 H28A 2.4257 no .
H24 H28B 3.5130 no .
H24 H60A 2.2923 no .
H24 H60B 2.3790 no .
H24 H70 2.5848 no .
H27 H59A 3.5742 no .
H27 H67A 2.1906 no .
H27 H67B 2.3478 no .
H27 H67C 3.4501 no .
H28A H34 3.5590 no .
H28B H34 2.4875 no .
H31 H35A 2.4520 no .
H31 H35B 3.5330 no .
H31 H38 2.9163 no .
H31 H68A 2.3203 no .
H31 H68B 2.2212 no .
H34 H67C 3.5137 no .
H34 H75A 2.2817 no .
H34 H75B 3.4606 no .
H34 H75C 2.2711 no .
H35A H38 3.1313 no .
H36A H38 3.5765 no .
H36A H42 2.3975 no .
H36A H46 2.7172 no .
H36B H38 3.0266 no .
H36B H42 3.0451 no .
H36B H46 3.2132 no .
H36B H47 3.3240 no .
H38 H39 2.3351 no .
H38 H68B 3.4807 no .
H39 H40 2.3114 no .
H39 H68B 3.4030 no .
H39 H74 3.4066 no .
H40 H41 2.3142 no .
H40 H74 3.0257 no .
H41 H42 2.3442 no .
H42 H46 2.6540 no .
H42 H47 3.1172 no .
H42 H68A 3.4536 no .
H44A H46 2.4416 no .
H44A H50 3.5875 no .
H44A H54 2.4209 no .
H44A H55 2.9035 no .
H44B H46 3.5268 no .
H44B H50 2.5236 no .
H46 H47 2.2936 no .
H46 H54 3.5966 no .
H46 H55 3.3638 no .
H47 H48 2.3447 no .
H48 H49 2.2649 no .
H49 H50 2.3736 no .
H51B H59B 3.1283 no .
H51B H59C 3.4622 no .
H51C H59B 3.3076 no .
H52A H54 2.6546 no .
H52A H58 3.3366 no .
H52A H60A 3.3342 no .
H52B H54 3.5797 no .
H52B H58 2.3280 no .
H52B H62 3.4767 no .
H52B H63 3.4810 no .
H54 H55 2.3328 no .
H55 H56 2.3386 no .
H56 H57 2.3268 no .
H57 H58 2.3196 no .
H58 H64 3.3132 no .
H60A H62 3.5383 no .
H60A H66 2.4705 no .
H60A H70 2.3311 no .
H60A H71 3.5531 no .
H60B H62 3.1561 no .
H60B H66 2.9310 no .
H60B H70 2.8033 no .
H60B H71 3.1127 no .
H62 H63 2.3122 no .
H63 H64 2.2779 no .
H64 H65 2.3334 no .
H65 H66 2.3674 no .
H66 H70 3.1477 no .
H66 H71 3.0079 no .
H68A H70 2.8053 no .
H68A H74 3.2720 no .
H68B H74 2.3775 no .
H70 H71 2.3238 no .
H71 H72 2.3261 no .
H72 H73 2.3229 no .
H73 H74 2.3067 no .
H76A H77A 2.5198 no .
H76A H77B 2.3456 no .
H76A H78B 3.5796 no .
H76B H77A 2.9185 no .
H76B H77B 2.5501 no .
H76B H78A 2.8178 no .
H76B H78B 2.6485 no .
H76C H77A 2.3684 no .
H76C H77B 2.9107 no .
H76C H78A 2.7297 no .
H76C H78B 3.3471 no .
H77A H78A 2.2958 no .
H77A H78B 2.7380 no .
H77A H79A 2.7798 no .
H77A H79B 2.8444 no .
H77B H78A 2.7365 no .
H77B H78B 2.1758 no .
H77B H79A 3.3850 no .
H77B H79B 2.6824 no .
H78A H79A 2.2717 no .
H78A H79B 2.8453 no .
H78A H80A 2.5197 no .
H78A H80B 3.0633 no .
H78B H79A 2.8378 no .
H78B H79B 2.4835 no .
H78B H80A 2.6438 no .
H78B H80B 2.2835 no .
H79A H80A 2.2450 no .
H79A H80B 2.7519 no .
H79A H81A 3.4641 no .
H79A H81B 2.6756 no .
H79A H81C 2.5045 no .
H79B H80A 2.7521 no .
H79B H80B 2.2329 no .
H79B H81A 3.3556 no .
H79B H81B 2.2829 no .
H79B H81C 3.0396 no .
H80A H81A 2.4040 no .
H80A H81B 2.8111 no .
H80A H81C 2.2390 no .
H80B H81A 2.2281 no .
H80B H81B 2.4181 no .
H80B H81C 2.8076 no .
Cl1 H41 2.8628 no .
Cl1 H42 3.4553 no .
Cl1 H65 3.2019 no 2_755
Cl1 H66 2.6717 no .
Cl1 H70 3.5706 no .
Cl1 H81A 3.3894 no .
Cl2 H41 3.3437 no .
Cl2 H42 3.3192 no .
Cl2 H55 3.4250 no .
Cl2 H59A 3.0453 no 1_545
Cl2 H71 3.0706 no 2_755
Cl2 H72 3.2958 no 2_755
O1 H80A 2.8814 no .
O2 H38 3.2871 no 2_756
O2 H76C 3.2466 no .
O4 H39 2.8862 no 1_465
O4 H77A 3.1487 no .
O5 H28B 3.3140 no 1_455
O5 H63 2.5567 no 2_665
O5 H81B 3.5113 no .
O6 H73 3.4939 no 1_465
O6 H74 3.3862 no 1_465
O7 H81B 3.5452 no .
O8 H14A 3.5404 no 1_655
O8 H14B 2.9374 no 1_655
O8 H63 3.3989 no 2_765
O8 H77B 3.3699 no .
O9 H56 3.3576 no 1_655
O9 H80B 2.7880 no .
O10 H48 3.1427 no 2_756
O10 H76B 2.8364 no .
C1 H36B 2.9624 no 2_756
C1 H78A 3.1692 no .
C1 H80A 3.5891 no .
C2 H36B 3.3433 no 2_756
C2 H78A 3.2994 no .
C2 H80A 2.9144 no .
C3 H36B 3.5553 no 2_756
C3 H78A 3.3372 no .
C3 H80A 3.1891 no .
C4 H36B 3.4603 no 2_756
C4 H38 2.9560 no 2_756
C4 H78A 3.2224 no .
C5 H36B 3.0950 no 2_756
C5 H38 3.2235 no 2_756
C5 H76C 3.5243 no .
C5 H78A 3.0399 no .
C6 H36B 2.8094 no 2_756
C6 H78A 3.0260 no .
C7 H38 2.8648 no 2_756
C7 H49 3.4868 no 2_656
C7 H51A 3.3862 no 2_666
C7 H51B 3.5717 no 2_666
C8 H51A 3.3080 no 2_666
C8 H75A 3.2850 no 1_455
C8 H79A 3.5700 no .
C9 H75A 3.0219 no 1_455
C9 H79A 3.2792 no .
C10 H28B 3.5333 no 1_455
C10 H34 3.2687 no 1_455
C10 H75A 3.0200 no 1_455
C10 H79A 3.0986 no .
C11 H75A 3.2795 no 1_455
C11 H79A 3.2410 no .
C12 H75A 3.4964 no 1_455
C12 H77A 3.1889 no .
C12 H79A 3.5264 no .
C13 H51A 2.8828 no 2_666
C13 H75A 3.5048 no 1_455
C13 H77A 3.4692 no .
C14 H28B 3.5503 no 1_455
C14 H40 3.2852 no 1_465
C14 H63 3.3577 no 2_665
C14 H64 3.5526 no 2_665
C14 H67C 3.2784 no 1_455
C15 H40 3.3996 no 1_465
C15 H63 3.3250 no 2_665
C15 H64 3.0657 no 2_665
C16 H63 2.9736 no 2_665
C16 H64 3.2386 no 2_665
C16 H79A 3.5159 no .
C16 H79B 3.2766 no .
C17 H58 3.0416 no 2_665
C17 H79B 3.1297 no .
C18 H57 3.2661 no 2_665
C18 H58 3.4387 no 2_665
C18 H79B 3.3880 no .
C19 H73 3.5929 no 1_465
C19 H77A 3.5902 no .
C20 H39 3.5706 no 1_465
C20 H40 3.1133 no 1_465
C20 H64 3.3621 no 2_665
C20 H77A 3.3502 no .
C21 H57 3.0005 no 2_665
C21 H60B 2.8858 no 2_765
C22 H60B 2.9627 no 2_765
C22 H62 3.5761 no 2_765
C22 H79B 3.4601 no .
C23 H60B 3.4922 no 2_765
C23 H62 3.3846 no 2_765
C23 H79B 3.3051 no .
C24 H21A 3.5463 no 2_765
C24 H62 3.0753 no 2_765
C24 H79B 3.5526 no .
C24 H80B 3.3202 no .
C25 H62 2.9790 no 2_765
C25 H80B 3.5762 no .
C26 H62 3.1727 no 2_765
C26 H63 3.5870 no 2_765
C26 H77B 3.1057 no .
C27 H60B 3.5092 no 2_765
C27 H62 3.4613 no 2_765
C27 H77B 3.0128 no .
C28 H10 3.4865 no 1_655
C28 H14B 3.5724 no 1_655
C29 H10 3.5121 no 1_655
C29 H44B 2.9149 no 1_655
C29 H78B 3.0205 no .
C29 H80B 3.2207 no .
C30 H44B 3.1446 no 1_655
C30 H78B 3.2189 no .
C30 H80A 3.5836 no .
C30 H80B 2.6587 no .
C31 H44B 3.2855 no 1_655
C31 H50 3.2684 no 1_655
C31 H78B 3.2707 no .
C31 H80A 3.2473 no .
C31 H80B 2.9881 no .
C32 H44B 3.2451 no 1_655
C32 H50 3.0199 no 1_655
C32 H78B 3.1322 no .
C33 H44B 2.9776 no 1_655
C33 H50 3.5909 no 1_655
C33 H76B 3.1690 no .
C33 H78B 2.9368 no .
C34 H10 3.2977 no 1_655
C34 H44B 2.8185 no 1_655
C34 H76B 3.3855 no .
C34 H78B 2.8531 no .
C35 H50 3.1745 no 1_655
C36 H80A 3.0335 no .
C37 H43A 3.1520 no 2_756
C38 H7A 3.1209 no 2_756
C38 H43A 3.2232 no 2_756
C39 H7A 3.4985 no 2_756
C39 H14A 3.4078 no 1_645
C39 H20 3.2969 no 1_645
C39 H43A 3.5150 no 2_756
C39 H51B 3.4788 no 1_645
C40 H14A 3.0380 no 1_645
C40 H20 3.2992 no 1_645
C40 H67B 3.4986 no 1_545
C40 H67C 3.0613 no 1_545
C41 H67B 3.1186 no 1_545
C41 H67C 3.0845 no 1_545
C42 H43A 3.3597 no 2_756
C42 H81A 3.4649 no .
C43 H67C 3.2170 no 2_766
C43 H75C 3.0996 no 2_766
C43 H76C 3.4315 no .
C46 H59A 3.5076 no 1_545
C47 H6 3.5335 no 2_756
C47 H35B 3.3178 no 2_756
C47 H59A 2.9632 no 1_545
C47 H59B 3.5665 no 1_545
C48 H6 3.5956 no 2_756
C48 H35B 2.9385 no 2_756
C48 H51B 3.4696 no 1_545
C48 H59A 3.3519 no 1_545
C48 H59B 3.3945 no 1_545
C48 H75B 3.5823 no 2_756
C49 H35B 3.0291 no 2_756
C49 H51B 3.5589 no 1_545
C50 H35B 3.4735 no 2_756
C51 H7A 3.1019 no 2_666
C51 H13 3.4206 no 2_666
C51 H39 3.1706 no 1_465
C51 H48 3.5848 no 1_565
C51 H75B 3.3297 no 2_766
C51 H76C 3.5347 no .
C51 H77A 3.1866 no .
C52 H63 3.0893 no 2_665
C52 H81B 3.2940 no .
C53 H28A 3.2719 no 1_455
C53 H28B 3.5054 no 1_455
C53 H63 3.5202 no 2_665
C54 H28A 3.1685 no 1_455
C54 H28B 3.5547 no 1_455
C54 H81C 3.3964 no .
C54 H82B 2.8759 no .
C55 H28A 3.0233 no 1_455
C55 H72 3.3754 no 2_755
C55 H82A 3.5652 no .
C55 H82B 3.0124 no .
C56 H28A 2.9910 no 1_455
C56 H72 2.8496 no 2_755
C56 H73 3.5311 no 2_755
C57 H21A 3.2575 no 2_665
C57 H28A 3.0910 no 1_455
C57 H72 3.3053 no 2_755
C57 H73 3.0582 no 2_755
C58 H21A 3.5610 no 2_665
C58 H28A 3.2192 no 1_455
C58 H62 3.5776 no 2_665
C59 H47 3.5781 no 1_565
C59 H74 3.1742 no 1_465
C60 H21A 3.4866 no 2_765
C60 H81B 3.2652 no .
C62 H67B 3.5873 no 2_765
C63 H14B 3.3582 no 2_665
C63 H52B 3.4278 no 2_665
C63 H67B 3.2116 no 2_765
C64 H40 3.3949 no 2_755
C64 H67B 3.2044 no 2_765
C65 H41 3.4583 no 2_755
C65 H67B 3.5425 no 2_765
C65 H82A 3.2237 no .
C66 H82A 3.4727 no .
C67 H14A 3.3587 no 1_655
C67 H14B 3.3833 no 1_655
C67 H41 3.2077 no 1_565
C67 H43B 3.4278 no 2_766
C68 H56 3.5118 no 1_655
C68 H80B 3.3186 no .
C68 H81A 3.4886 no .
C69 H56 2.6998 no 1_655
C70 H56 2.8687 no 1_655
C71 H56 3.0676 no 1_655
C71 H82A 2.9603 no 2_755
C72 H56 3.0906 no 1_655
C72 H56 3.5155 no 2_755
C72 H65 3.2148 no 2_755
C72 H82A 2.7195 no 2_755
C73 H56 2.9800 no 1_655
C73 H57 3.5147 no 2_755
C73 H65 3.2785 no 2_755
C74 H56 2.7467 no 1_655
C74 H59C 3.3280 no 1_645
C75 H43B 3.2202 no 2_766
C75 H43C 3.4558 no 2_766
C75 H48 3.3914 no 2_756
C75 H76B 2.9088 no .
C76 H43C 3.5905 no .
C76 H51C 3.0728 no .
C76 H75C 3.1435 no .
C77 H51C 3.1931 no .
C77 H59B 3.3587 no .
C80 H36A 3.2322 no .
C80 H68A 3.3413 no .
C81 H36A 3.3081 no .
C81 H52A 3.3093 no .
C81 H54 3.1978 no .
C81 H60A 3.1201 no .
C81 H68A 3.4429 no .
C81 H82B 3.4714 no .
C82 H41 3.5921 no .
C82 H42 3.5065 no .
C82 H55 3.5703 no .
C82 H65 3.3879 no .
C82 H66 3.2123 no .
C82 H71 3.2807 no 2_755
C82 H72 3.0991 no 2_755
H3 H35A 3.2300 no 2_756
H3 H80A 3.2958 no .
H6 C47 3.5335 no 2_756
H6 C48 3.5956 no 2_756
H6 H36B 3.1162 no 2_756
H6 H47 3.2849 no 2_756
H6 H48 3.4180 no 2_756
H6 H76B 3.4340 no .
H6 H76C 3.4280 no .
H6 H78A 3.4777 no .
H7A C38 3.1209 no 2_756
H7A C39 3.4985 no 2_756
H7A C51 3.1019 no 2_666
H7A H38 2.4573 no 2_756
H7A H39 3.1974 no 2_756
H7A H49 3.3664 no 2_656
H7A H51A 2.6553 no 2_666
H7A H51B 2.7444 no 2_666
H7B H35A 3.0260 no 2_756
H7B H38 2.7950 no 2_756
H7B H49 2.7965 no 2_656
H10 C28 3.4865 no 1_455
H10 C29 3.5121 no 1_455
H10 C34 3.2977 no 1_455
H10 H28B 2.7562 no 1_455
H10 H34 3.0156 no 1_455
H10 H75A 3.4038 no 1_455
H10 H79A 3.4340 no .
H13 C51 3.4206 no 2_666
H13 H13 3.5184 no 2_666
H13 H51A 2.4791 no 2_666
H13 H76C 3.5101 no .
H13 H77A 3.5454 no .
H14A O8 3.5404 no 1_455
H14A C39 3.4078 no 1_465
H14A C40 3.0380 no 1_465
H14A C67 3.3587 no 1_455
H14A H39 3.2011 no 1_465
H14A H40 2.5006 no 1_465
H14A H43B 3.3598 no 2_666
H14A H64 3.4663 no 2_665
H14A H67B 3.5760 no 1_455
H14A H67C 2.6227 no 1_455
H14B O8 2.9374 no 1_455
H14B C28 3.5724 no 1_455
H14B C63 3.3582 no 2_665
H14B C67 3.3833 no 1_455
H14B H28B 2.6021 no 1_455
H14B H34 3.2644 no 1_455
H14B H63 2.6484 no 2_665
H14B H64 3.4050 no 2_665
H14B H67B 3.5903 no 1_455
H14B H67C 3.0314 no 1_455
H17 H58 2.8146 no 2_665
H17 H79B 3.4033 no .
H17 H81B 3.3907 no .
H20 C39 3.2969 no 1_465
H20 C40 3.2992 no 1_465
H20 H39 2.6621 no 1_465
H20 H40 2.6725 no 1_465
H20 H74 3.4743 no 1_465
H20 H77A 3.3820 no .
H21A C24 3.5463 no 2_765
H21A C57 3.2575 no 2_665
H21A C58 3.5610 no 2_665
H21A C60 3.4866 no 2_765
H21A H24 3.2353 no 2_765
H21A H57 2.5894 no 2_665
H21A H58 3.1821 no 2_665
H21A H60B 2.6035 no 2_765
H21B H57 2.8044 no 2_665
H21B H60B 2.6896 no 2_765
H21B H71 3.1848 no 2_765
H24 H21A 3.2353 no 2_765
H24 H62 3.4734 no 2_765
H24 H80B 3.2584 no .
H27 H77B 3.0436 no .
H28A C53 3.2719 no 1_655
H28A C54 3.1685 no 1_655
H28A C55 3.0233 no 1_655
H28A C56 2.9910 no 1_655
H28A C57 3.0910 no 1_655
H28A C58 3.2192 no 1_655
H28A H55 3.4854 no 1_655
H28A H56 3.4521 no 1_655
H28A H57 3.5961 no 1_655
H28B O5 3.3140 no 1_655
H28B C10 3.5333 no 1_655
H28B C14 3.5503 no 1_655
H28B C53 3.5054 no 1_655
H28B C54 3.5547 no 1_655
H28B H10 2.7562 no 1_655
H28B H14B 2.6021 no 1_655
H28B H62 3.5907 no 2_765
H28B H63 2.9768 no 2_765
H31 H50 3.3836 no 1_655
H31 H80A 3.1823 no .
H31 H80B 3.1985 no .
H34 C10 3.2687 no 1_655
H34 H10 3.0156 no 1_655
H34 H14B 3.2644 no 1_655
H34 H44B 3.2446 no 1_655
H34 H76B 3.2340 no .
H34 H78B 3.2758 no .
H35A H3 3.2300 no 2_756
H35A H7B 3.0260 no 2_756
H35A H50 2.8377 no 1_655
H35B C47 3.3178 no 2_756
H35B C48 2.9385 no 2_756
H35B C49 3.0291 no 2_756
H35B C50 3.4735 no 2_756
H35B H48 3.1794 no 2_756
H35B H49 3.3425 no 2_756
H35B H50 3.1317 no 1_655
H36A C80 3.2322 no .
H36A C81 3.3081 no .
H36A H80A 2.4194 no .
H36A H81A 3.2572 no .
H36A H81C 2.9348 no .
H36B C1 2.9624 no 2_756
H36B C2 3.3433 no 2_756
H36B C3 3.5553 no 2_756
H36B C4 3.4603 no 2_756
H36B C5 3.0950 no 2_756
H36B C6 2.8094 no 2_756
H36B H6 3.1162 no 2_756
H36B H43A 3.2838 no 2_756
H38 O2 3.2871 no 2_756
H38 C4 2.9560 no 2_756
H38 C5 3.2235 no 2_756
H38 C7 2.8648 no 2_756
H38 H7A 2.4573 no 2_756
H38 H7B 2.7950 no 2_756
H38 H43A 3.5925 no 2_756
H39 O4 2.8862 no 1_645
H39 C20 3.5706 no 1_645
H39 C51 3.1706 no 1_645
H39 H7A 3.1974 no 2_756
H39 H14A 3.2011 no 1_645
H39 H20 2.6621 no 1_645
H39 H51B 2.5928 no 1_645
H39 H59C 2.9636 no 1_645
H40 C14 3.2852 no 1_645
H40 C15 3.3996 no 1_645
H40 C20 3.1133 no 1_645
H40 C64 3.3949 no 2_755
H40 H14A 2.5006 no 1_645
H40 H20 2.6725 no 1_645
H40 H64 2.7734 no 2_755
H40 H67B 3.3378 no 1_545
H40 H67C 3.0339 no 1_545
H41 Cl1 2.8628 no .
H41 Cl2 3.3437 no .
H41 C65 3.4583 no 2_755
H41 C67 3.2077 no 1_545
H41 C82 3.5921 no .
H41 H65 3.2177 no 2_755
H41 H67A 3.4787 no 1_545
H41 H67B 2.6150 no 1_545
H41 H67C 3.0676 no 1_545
H42 Cl1 3.4553 no .
H42 Cl2 3.3192 no .
H42 C82 3.5065 no .
H42 H81A 3.0806 no .
H42 H81C 3.3780 no .
H42 H82B 3.3274 no .
H43A C37 3.1520 no 2_756
H43A C38 3.2232 no 2_756
H43A C39 3.5150 no 2_756
H43A C42 3.3597 no 2_756
H43A H36B 3.2838 no 2_756
H43A H38 3.5925 no 2_756
H43A H47 3.0577 no 2_756
H43A H67A 3.3819 no 2_766
H43A H67C 2.9628 no 2_766
H43B C67 3.4278 no 2_766
H43B C75 3.2202 no 2_766
H43B H14A 3.3598 no 2_666
H43B H67A 3.4837 no 2_766
H43B H67C 2.6205 no 2_766
H43B H75A 3.3153 no 2_766
H43B H75B 3.3065 no 2_766
H43B H75C 2.5634 no 2_766
H43C C75 3.4558 no 2_766
H43C C76 3.5905 no .
H43C H75B 3.2941 no 2_766
H43C H75C 2.7573 no 2_766
H43C H76A 3.0831 no 2_766
H43C H76B 3.5464 no .
H43C H76B 3.3618 no 2_766
H43C H76C 2.7905 no .
H44A H81C 3.1574 no .
H44B C29 2.9149 no 1_455
H44B C30 3.1446 no 1_455
H44B C31 3.2855 no 1_455
H44B C32 3.2451 no 1_455
H44B C33 2.9776 no 1_455
H44B C34 2.8185 no 1_455
H44B H34 3.2446 no 1_455
H44B H75A 3.5151 no 1_455
H46 H81C 3.3348 no .
H47 C59 3.5781 no 1_545
H47 H6 3.2849 no 2_756
H47 H43A 3.0577 no 2_756
H47 H59A 2.8567 no 1_545
H47 H59B 3.4431 no 1_545
H48 O10 3.1427 no 2_756
H48 C51 3.5848 no 1_545
H48 C75 3.3914 no 2_756
H48 H6 3.4180 no 2_756
H48 H35B 3.1794 no 2_756
H48 H51B 2.9555 no 1_545
H48 H51C 3.3349 no 1_545
H48 H59A 3.4846 no 1_545
H48 H59B 3.1107 no 1_545
H48 H75B 2.7718 no 2_756
H48 H76A 3.1340 no 1_545
H49 C7 3.4868 no 2_656
H49 H7A 3.3664 no 2_656
H49 H7B 2.7965 no 2_656
H49 H35B 3.3425 no 2_756
H49 H50 3.5834 no 2_656
H49 H51B 3.1082 no 1_545
H50 C31 3.2684 no 1_455
H50 C32 3.0199 no 1_455
H50 C33 3.5909 no 1_455
H50 C35 3.1745 no 1_455
H50 H31 3.3836 no 1_455
H50 H35A 2.8377 no 1_455
H50 H35B 3.1317 no 1_455
H50 H49 3.5834 no 2_656
H50 H50 3.4163 no 2_656
H51A C7 3.3862 no 2_666
H51A C8 3.3080 no 2_666
H51A C13 2.8828 no 2_666
H51A H7A 2.6553 no 2_666
H51A H13 2.4791 no 2_666
H51A H51A 3.1344 no 2_666
H51A H75B 3.2315 no 2_766
H51B C7 3.5717 no 2_666
H51B C39 3.4788 no 1_465
H51B C48 3.4696 no 1_565
H51B C49 3.5589 no 1_565
H51B H7A 2.7444 no 2_666
H51B H39 2.5928 no 1_465
H51B H48 2.9555 no 1_565
H51B H49 3.1082 no 1_565
H51B H75B 3.3470 no 2_766
H51C C76 3.0728 no .
H51C C77 3.1931 no .
H51C H48 3.3349 no 1_565
H51C H75B 2.8719 no 2_766
H51C H76A 3.1257 no .
H51C H76C 2.5578 no .
H51C H77A 2.4748 no .
H52A C81 3.3093 no .
H52A H81B 2.4660 no .
H52A H81C 3.3607 no .
H52B C63 3.4278 no 2_665
H52B H52B 2.9277 no 2_665
H52B H58 3.0131 no 2_665
H52B H63 2.8390 no 2_665
H54 C81 3.1978 no .
H54 H81B 3.0768 no .
H54 H81C 2.5031 no .
H54 H82B 2.7546 no .
H55 Cl2 3.4250 no .
H55 C82 3.5703 no .
H55 H28A 3.4854 no 1_455
H55 H82B 3.0211 no .
H56 O9 3.3576 no 1_455
H56 C68 3.5118 no 1_455
H56 C69 2.6998 no 1_455
H56 C70 2.8687 no 1_455
H56 C71 3.0676 no 1_455
H56 C72 3.0906 no 1_455
H56 C72 3.5155 no 2_755
H56 C73 2.9800 no 1_455
H56 C74 2.7467 no 1_455
H56 H28A 3.4521 no 1_455
H56 H70 3.4076 no 1_455
H56 H72 2.7298 no 2_755
H56 H73 3.5843 no 1_455
H56 H73 3.5242 no 2_755
H56 H74 3.2213 no 1_455
H57 C18 3.2661 no 2_665
H57 C21 3.0005 no 2_665
H57 C73 3.5147 no 2_755
H57 H21A 2.5894 no 2_665
H57 H21B 2.8044 no 2_665
H57 H28A 3.5961 no 1_455
H57 H72 3.4939 no 2_755
H57 H73 2.6779 no 2_755
H58 C17 3.0416 no 2_665
H58 C18 3.4387 no 2_665
H58 H17 2.8146 no 2_665
H58 H21A 3.1821 no 2_665
H58 H52B 3.0131 no 2_665
H58 H62 3.1223 no 2_665
H58 H63 3.4102 no 2_665
H59A Cl2 3.0453 no 1_565
H59A C46 3.5076 no 1_565
H59A C47 2.9632 no 1_565
H59A C48 3.3519 no 1_565
H59A H47 2.8567 no 1_565
H59A H48 3.4846 no 1_565
H59A H74 3.4632 no 1_465
H59B C47 3.5665 no 1_565
H59B C48 3.3945 no 1_565
H59B C77 3.3587 no .
H59B H47 3.4431 no 1_565
H59B H48 3.1107 no 1_565
H59B H76A 3.2279 no .
H59B H77A 2.8979 no .
H59B H77B 3.0400 no .
H59C C74 3.3280 no 1_465
H59C H39 2.9636 no 1_465
H59C H74 2.3991 no 1_465
H60A C81 3.1201 no .
H60A H80B 3.4562 no .
H60A H81A 2.9652 no .
H60A H81B 2.4880 no .
H60B C21 2.8858 no 2_765
H60B C22 2.9627 no 2_765
H60B C23 3.4922 no 2_765
H60B C27 3.5092 no 2_765
H60B H21A 2.6035 no 2_765
H60B H21B 2.6896 no 2_765
H62 C22 3.5761 no 2_765
H62 C23 3.3846 no 2_765
H62 C24 3.0753 no 2_765
H62 C25 2.9790 no 2_765
H62 C26 3.1727 no 2_765
H62 C27 3.4613 no 2_765
H62 C58 3.5776 no 2_665
H62 H24 3.4734 no 2_765
H62 H28B 3.5907 no 2_765
H62 H58 3.1223 no 2_665
H63 O5 2.5567 no 2_665
H63 O8 3.3989 no 2_765
H63 C14 3.3577 no 2_665
H63 C15 3.3250 no 2_665
H63 C16 2.9736 no 2_665
H63 C26 3.5870 no 2_765
H63 C52 3.0893 no 2_665
H63 C53 3.5202 no 2_665
H63 H14B 2.6484 no 2_665
H63 H28B 2.9768 no 2_765
H63 H52B 2.8390 no 2_665
H63 H58 3.4102 no 2_665
H63 H67B 3.4770 no 2_765
H64 C14 3.5526 no 2_665
H64 C15 3.0657 no 2_665
H64 C16 3.2386 no 2_665
H64 C20 3.3621 no 2_665
H64 H14A 3.4663 no 2_665
H64 H14B 3.4050 no 2_665
H64 H40 2.7734 no 2_755
H64 H67B 3.4867 no 2_765
H64 H73 3.3203 no 2_755
H65 Cl1 3.2019 no 2_755
H65 C72 3.2148 no 2_755
H65 C73 3.2785 no 2_755
H65 C82 3.3879 no .
H65 H41 3.2177 no 2_755
H65 H72 3.3315 no 2_755
H65 H73 3.3590 no 2_755
H65 H82A 2.5999 no .
H65 H82B 3.5762 no .
H66 Cl1 2.6717 no .
H66 C82 3.2123 no .
H66 H82A 3.0808 no .
H66 H82B 3.1751 no .
H67A H41 3.4787 no 1_565
H67A H43A 3.3819 no 2_766
H67A H43B 3.4837 no 2_766
H67A H76A 3.2551 no .
H67A H77B 3.0626 no .
H67B C40 3.4986 no 1_565
H67B C41 3.1186 no 1_565
H67B C62 3.5873 no 2_765
H67B C63 3.2116 no 2_765
H67B C64 3.2044 no 2_765
H67B C65 3.5425 no 2_765
H67B H14A 3.5760 no 1_655
H67B H14B 3.5903 no 1_655
H67B H40 3.3378 no 1_565
H67B H41 2.6150 no 1_565
H67B H63 3.4770 no 2_765
H67B H64 3.4867 no 2_765
H67C C14 3.2784 no 1_655
H67C C40 3.0613 no 1_565
H67C C41 3.0845 no 1_565
H67C C43 3.2170 no 2_766
H67C H14A 2.6227 no 1_655
H67C H14B 3.0314 no 1_655
H67C H40 3.0339 no 1_565
H67C H41 3.0676 no 1_565
H67C H43A 2.9628 no 2_766
H67C H43B 2.6205 no 2_766
H68A C80 3.3413 no .
H68A C81 3.4429 no .
H68A H80A 3.2542 no .
H68A H80B 2.8511 no .
H68A H81A 2.7109 no .
H70 Cl1 3.5706 no .
H70 H56 3.4076 no 1_655
H70 H80B 3.5813 no .
H70 H81A 3.0237 no .
H71 Cl2 3.0706 no 2_755
H71 C82 3.2807 no 2_755
H71 H21B 3.1848 no 2_765
H71 H82A 2.7193 no 2_755
H72 Cl2 3.2958 no 2_755
H72 C55 3.3754 no 2_755
H72 C56 2.8496 no 2_755
H72 C57 3.3053 no 2_755
H72 C82 3.0991 no 2_755
H72 H56 2.7298 no 2_755
H72 H57 3.4939 no 2_755
H72 H65 3.3315 no 2_755
H72 H82A 2.3202 no 2_755
H72 H82B 3.4474 no 2_755
H73 O6 3.4939 no 1_645
H73 C19 3.5929 no 1_645
H73 C56 3.5311 no 2_755
H73 C57 3.0582 no 2_755
H73 H56 3.5843 no 1_655
H73 H56 3.5242 no 2_755
H73 H57 2.6779 no 2_755
H73 H64 3.3203 no 2_755
H73 H65 3.3590 no 2_755
H74 O6 3.3862 no 1_645
H74 C59 3.1742 no 1_645
H74 H20 3.4743 no 1_645
H74 H56 3.2213 no 1_655
H74 H59A 3.4632 no 1_645
H74 H59C 2.3991 no 1_645
H75A C8 3.2850 no 1_655
H75A C9 3.0219 no 1_655
H75A C10 3.0200 no 1_655
H75A C11 3.2795 no 1_655
H75A C12 3.4964 no 1_655
H75A C13 3.5048 no 1_655
H75A H10 3.4038 no 1_655
H75A H43B 3.3153 no 2_766
H75A H44B 3.5151 no 1_655
H75B C48 3.5823 no 2_756
H75B C51 3.3297 no 2_766
H75B H43B 3.3065 no 2_766
H75B H43C 3.2941 no 2_766
H75B H48 2.7718 no 2_756
H75B H51A 3.2315 no 2_766
H75B H51B 3.3470 no 2_766
H75B H51C 2.8719 no 2_766
H75B H76A 3.3708 no 2_766
H75B H76B 3.3541 no .
H75B H76C 2.9500 no 2_766
H75C C43 3.0996 no 2_766
H75C C76 3.1435 no .
H75C H43B 2.5634 no 2_766
H75C H43C 2.7573 no 2_766
H75C H76A 3.2967 no .
H75C H76B 2.2424 no .
H76A H43C 3.0831 no 2_766
H76A H48 3.1340 no 1_565
H76A H51C 3.1257 no .
H76A H59B 3.2279 no .
H76A H67A 3.2551 no .
H76A H75B 3.3708 no 2_766
H76A H75C 3.2967 no .
H76B O10 2.8364 no .
H76B C33 3.1690 no .
H76B C34 3.3855 no .
H76B C75 2.9088 no .
H76B H6 3.4340 no .
H76B H34 3.2340 no .
H76B H43C 3.5464 no .
H76B H43C 3.3618 no 2_766
H76B H75B 3.3541 no .
H76B H75C 2.2424 no .
H76C O2 3.2466 no .
H76C C5 3.5243 no .
H76C C43 3.4315 no .
H76C C51 3.5347 no .
H76C H6 3.4280 no .
H76C H13 3.5101 no .
H76C H43C 2.7905 no .
H76C H51C 2.5578 no .
H76C H75B 2.9500 no 2_766
H77A O4 3.1487 no .
H77A C12 3.1889 no .
H77A C13 3.4692 no .
H77A C19 3.5902 no .
H77A C20 3.3502 no .
H77A C51 3.1866 no .
H77A H13 3.5454 no .
H77A H20 3.3820 no .
H77A H51C 2.4748 no .
H77A H59B 2.8979 no .
H77B O8 3.3699 no .
H77B C26 3.1057 no .
H77B C27 3.0128 no .
H77B H27 3.0436 no .
H77B H59B 3.0400 no .
H77B H67A 3.0626 no .
H78A C1 3.1692 no .
H78A C2 3.2994 no .
H78A C3 3.3372 no .
H78A C4 3.2224 no .
H78A C5 3.0399 no .
H78A C6 3.0260 no .
H78A H6 3.4777 no .
H78B C29 3.0205 no .
H78B C30 3.2189 no .
H78B C31 3.2707 no .
H78B C32 3.1322 no .
H78B C33 2.9368 no .
H78B C34 2.8531 no .
H78B H34 3.2758 no .
H79A C8 3.5700 no .
H79A C9 3.2792 no .
H79A C10 3.0986 no .
H79A C11 3.2410 no .
H79A C12 3.5264 no .
H79A C16 3.5159 no .
H79A H10 3.4340 no .
H79B C16 3.2766 no .
H79B C17 3.1297 no .
H79B C18 3.3880 no .
H79B C22 3.4601 no .
H79B C23 3.3051 no .
H79B C24 3.5526 no .
H79B H17 3.4033 no .
H80A O1 2.8814 no .
H80A C1 3.5891 no .
H80A C2 2.9144 no .
H80A C3 3.1891 no .
H80A C30 3.5836 no .
H80A C31 3.2473 no .
H80A C36 3.0335 no .
H80A H3 3.2958 no .
H80A H31 3.1823 no .
H80A H36A 2.4194 no .
H80A H68A 3.2542 no .
H80B O9 2.7880 no .
H80B C24 3.3202 no .
H80B C25 3.5762 no .
H80B C29 3.2207 no .
H80B C30 2.6587 no .
H80B C31 2.9881 no .
H80B C68 3.3186 no .
H80B H24 3.2584 no .
H80B H31 3.1985 no .
H80B H60A 3.4562 no .
H80B H68A 2.8511 no .
H80B H70 3.5813 no .
H81A Cl1 3.3894 no .
H81A C42 3.4649 no .
H81A C68 3.4886 no .
H81A H36A 3.2572 no .
H81A H42 3.0806 no .
H81A H60A 2.9652 no .
H81A H68A 2.7109 no .
H81A H70 3.0237 no .
H81A H82B 3.1140 no .
H81B O5 3.5113 no .
H81B O7 3.5452 no .
H81B C52 3.2940 no .
H81B C60 3.2652 no .
H81B H17 3.3907 no .
H81B H52A 2.4660 no .
H81B H54 3.0768 no .
H81B H60A 2.4880 no .
H81B H82B 3.5531 no .
H81C C54 3.3964 no .
H81C H36A 2.9348 no .
H81C H42 3.3780 no .
H81C H44A 3.1574 no .
H81C H46 3.3348 no .
H81C H52A 3.3607 no .
H81C H54 2.5031 no .
H81C H82B 3.1911 no .
H82A C55 3.5652 no .
H82A C65 3.2237 no .
H82A C66 3.4727 no .
H82A C71 2.9603 no 2_755
H82A C72 2.7195 no 2_755
H82A H65 2.5999 no .
H82A H66 3.0808 no .
H82A H71 2.7193 no 2_755
H82A H72 2.3202 no 2_755
H82B C54 2.8759 no .
H82B C55 3.0124 no .
H82B C81 3.4714 no .
H82B H42 3.3274 no .
H82B H54 2.7546 no .
H82B H55 3.0211 no .
H82B H65 3.5762 no .
H82B H66 3.1751 no .
H82B H72 3.4474 no 2_755
H82B H81A 3.1140 no .
H82B H81B 3.5531 no .
H82B H81C 3.1911 no .

loop_
_geom_torsion_atom_site_label_1
_geom_torsion_atom_site_label_2
_geom_torsion_atom_site_label_3
_geom_torsion_atom_site_label_4
_geom_torsion
_geom_torsion_publ_flag
C2 O1 C36 C37 173.1(3) no
C36 O1 C2 C1 -176.2(3) no
C36 O1 C2 C3 3.3(5) no
C43 O2 C5 C4 158.8(4) no
C43 O2 C5 C6 -21.1(5) no
C9 O3 C44 C45 -178.0(3) no
C44 O3 C9 C8 170.4(4) no
C44 O3 C9 C10 -11.2(6) no
C51 O4 C12 C11 -170.7(3) no
C51 O4 C12 C13 9.5(5) no
C16 O5 C52 C53 -178.4(3) no
C52 O5 C16 C15 173.7(3) no
C52 O5 C16 C17 -7.8(5) no
C59 O6 C19 C18 -165.4(3) no
C59 O6 C19 C20 15.8(5) no
C23 O7 C60 C61 170.8(3) no
C60 O7 C23 C22 -173.5(3) no
C60 O7 C23 C24 7.9(6) no
C67 O8 C26 C25 168.5(4) no
C67 O8 C26 C27 -11.0(5) no
C30 O9 C68 C69 -171.7(3) no
C68 O9 C30 C29 173.3(4) no
C68 O9 C30 C31 -6.2(5) no
C75 O10 C33 C32 170.1(3) no
C75 O10 C33 C34 -11.5(5) no
C2 C1 C6 C5 -0.5(5) no
C6 C1 C2 O1 178.2(3) no
C6 C1 C2 C3 -1.2(5) no
C2 C1 C35 C32 84.0(5) no
C35 C1 C2 O1 0.9(5) no
C35 C1 C2 C3 -178.5(3) no
C6 C1 C35 C32 -93.2(4) no
C35 C1 C6 C5 176.8(3) no
O1 C2 C3 C4 -177.7(3) no
C1 C2 C3 C4 1.7(5) no
C2 C3 C4 C5 -0.4(5) no
C2 C3 C4 C7 176.7(3) no
C3 C4 C5 O2 178.7(3) no
C3 C4 C5 C6 -1.3(5) no
C3 C4 C7 C8 -83.9(4) no
C5 C4 C7 C8 93.1(4) no
C7 C4 C5 O2 1.7(5) no
C7 C4 C5 C6 -178.4(3) no
O2 C5 C6 C1 -178.3(3) no
C4 C5 C6 C1 1.8(5) no
C4 C7 C8 C9 94.2(5) no
C4 C7 C8 C13 -83.0(4) no
C7 C8 C9 O3 1.3(6) no
C7 C8 C9 C10 -177.0(3) no
C7 C8 C13 C12 177.6(3) no
C9 C8 C13 C12 0.3(6) no
C13 C8 C9 O3 178.6(3) no
C13 C8 C9 C10 0.3(6) no
O3 C9 C10 C11 -178.6(3) no
C8 C9 C10 C11 -0.3(6) no
C9 C10 C11 C12 -0.1(5) no
C9 C10 C11 C14 179.7(3) no
C10 C11 C12 O4 -179.2(3) no
C10 C11 C12 C13 0.7(6) no
C10 C11 C14 C15 -98.6(5) no
C12 C11 C14 C15 81.1(4) no
C14 C11 C12 O4 1.1(5) no
C14 C11 C12 C13 -179.1(3) no
O4 C12 C13 C8 179.1(3) no
C11 C12 C13 C8 -0.8(6) no
C11 C14 C15 C16 91.2(4) no
C11 C14 C15 C20 -89.3(4) no
C14 C15 C16 O5 -0.7(5) no
C14 C15 C16 C17 -179.3(3) no
C14 C15 C20 C19 177.7(3) no
C16 C15 C20 C19 -2.7(5) no
C20 C15 C16 O5 179.7(3) no
C20 C15 C16 C17 1.1(5) no
O5 C16 C17 C18 -178.0(3) no
C15 C16 C17 C18 0.5(5) no
C16 C17 C18 C19 -0.6(5) no
C16 C17 C18 C21 174.2(3) no
C17 C18 C19 O6 -179.8(3) no
C17 C18 C19 C20 -0.9(5) no
C17 C18 C21 C22 -82.3(4) no
C19 C18 C21 C22 92.3(4) no
C21 C18 C19 O6 5.5(5) no
C21 C18 C19 C20 -175.6(3) no
O6 C19 C20 C15 -178.6(3) no
C18 C19 C20 C15 2.6(5) no
C18 C21 C22 C23 86.0(5) no
C18 C21 C22 C27 -90.2(5) no
C21 C22 C23 O7 4.1(6) no
C21 C22 C23 C24 -177.2(3) no
C21 C22 C27 C26 176.7(3) no
C23 C22 C27 C26 0.4(6) no
C27 C22 C23 O7 -179.7(3) no
C27 C22 C23 C24 -1.0(6) no
O7 C23 C24 C25 179.8(3) no
C22 C23 C24 C25 1.3(6) no
C23 C24 C25 C26 -0.9(6) no
C23 C24 C25 C28 178.8(4) no
C24 C25 C26 O8 -179.1(3) no
C24 C25 C26 C27 0.4(6) no
C24 C25 C28 C29 -95.5(4) no
C26 C25 C28 C29 84.2(5) no
C28 C25 C26 O8 1.2(6) no
C28 C25 C26 C27 -179.3(3) no
O8 C26 C27 C22 179.3(3) no
C25 C26 C27 C22 -0.1(6) no
C25 C28 C29 C30 92.6(4) no
C25 C28 C29 C34 -85.6(5) no
C28 C29 C30 O9 2.2(5) no
C28 C29 C30 C31 -178.2(3) no
C28 C29 C34 C33 178.8(3) no
C30 C29 C34 C33 0.6(5) no
C34 C29 C30 O9 -179.6(3) no
C34 C29 C30 C31 -0.0(5) no
O9 C30 C31 C32 -179.6(3) no
C29 C30 C31 C32 0.9(6) no
C30 C31 C32 C33 -2.3(5) no
C30 C31 C32 C35 176.3(3) no
C31 C32 C33 O10 -178.7(3) no
C31 C32 C33 C34 2.8(5) no
C31 C32 C35 C1 -87.4(4) no
C33 C32 C35 C1 91.1(5) no
C35 C32 C33 O10 2.7(5) no
C35 C32 C33 C34 -175.7(3) no
O10 C33 C34 C29 179.6(3) no
C32 C33 C34 C29 -2.0(5) no
O1 C36 C37 C38 34.5(5) no
O1 C36 C37 C42 -147.3(4) no
C36 C37 C38 C39 178.6(4) no
C36 C37 C42 C41 -178.8(4) no
C38 C37 C42 C41 -0.6(8) no
C42 C37 C38 C39 0.4(7) no
C37 C38 C39 C40 0.1(8) no
C38 C39 C40 C41 -0.4(8) no
C39 C40 C41 C42 0.3(9) no
C40 C41 C42 C37 0.2(9) no
O3 C44 C45 C46 -89.9(5) no
O3 C44 C45 C50 87.8(6) no
C44 C45 C46 C47 176.9(5) no
C44 C45 C50 C49 179.5(5) no
C46 C45 C50 C49 -2.7(9) no
C50 C45 C46 C47 -0.9(9) no
C45 C46 C47 C48 3.2(10) no
C46 C47 C48 C49 -1.8(11) no
C47 C48 C49 C50 -1.8(12) no
C48 C49 C50 C45 4.1(11) no
O5 C52 C53 C54 -64.9(5) no
O5 C52 C53 C58 118.8(4) no
C52 C53 C54 C55 -177.4(4) no
C52 C53 C58 C57 176.2(4) no
C54 C53 C58 C57 -0.2(7) no
C58 C53 C54 C55 -1.0(7) no
C53 C54 C55 C56 1.7(8) no
C54 C55 C56 C57 -1.3(8) no
C55 C56 C57 C58 0.2(8) no
C56 C57 C58 C53 0.6(8) no
O7 C60 C61 C62 23.1(5) no
O7 C60 C61 C66 -157.2(3) no
C60 C61 C62 C63 -179.5(3) no
C60 C61 C66 C65 179.3(4) no
C62 C61 C66 C65 -1.0(7) no
C66 C61 C62 C63 0.8(6) no
C61 C62 C63 C64 0.4(6) no
C62 C63 C64 C65 -1.6(7) no
C63 C64 C65 C66 1.3(8) no
C64 C65 C66 C61 -0.0(9) no
O9 C68 C69 C70 -52.6(7) no
O9 C68 C69 C74 127.6(5) no
C68 C69 C70 C71 178.9(6) no
C68 C69 C74 C73 -179.8(6) no
C70 C69 C74 C73 0.4(10) no
C74 C69 C70 C71 -1.3(10) no
C69 C70 C71 C72 -1.3(12) no
C70 C71 C72 C73 4.7(13) no
C71 C72 C73 C74 -5.6(12) no
C72 C73 C74 C69 3.1(12) no
C76 C77 C78 C79 170.6(10) no
C77 C78 C79 C80 161.7(12) no
C78 C79 C80 C81 179.0(11) no
